data_1575838
loop_
_publ_author_name
'Xu, Shipan'
'Liu, Wenping'
'Yan, An'
'Du, Xuyang'
'Sun, Yuanhui'
'Tao, Junfei'
'Zhou, Guijiang'
'Chen, Zhao'
'Yang, Xiaolong'

_publ_section_title
;
 Enhancing the reverse intersystem crossing (RISC) rates and efficiencies
 of MR-TADF emitters with a U-shaped molecular structure for
 solution-processed OLEDs.
;
_journal_issue 42
_journal_name_full 'Chemical science'
_journal_page_first 19956
_journal_page_last 19966
_journal_paper_doi 10.1039/d5sc04507j
_journal_volume 16
_journal_year 2025
_chemical_formula_moiety 'C H Cl3, C74 H66 B N3'
_chemical_formula_sum 'C75 H67 B Cl3 N3'
_chemical_formula_weight 1127.47
_space_group_crystal_system triclinic
_space_group_IT_number 2
_space_group_name_Hall '-P 1'
_space_group_name_H-M_alt 'P -1'
_atom_sites_solution_hydrogens geom
_atom_sites_solution_primary dual
_audit_block_doi 10.5517/ccdc.csd.cc2pf038
_audit_creation_date 2024-06-12
_audit_creation_method
;
Olex2 1.5
(compiled 2024.02.16 svn.r378c4104 for OlexSys, GUI svn.r6928)
;
_audit_update_record
;
2025-09-04 deposited with the CCDC.	2025-09-19 downloaded from the CCDC.
;
_cell_angle_alpha 104.317(2)
_cell_angle_beta 109.622(2)
_cell_angle_gamma 92.396(2)
_cell_formula_units_Z 4
_cell_length_a 16.5112(9)
_cell_length_b 18.8723(10)
_cell_length_c 21.3924(11)
_cell_measurement_reflns_used 9880
_cell_measurement_temperature 150.00
_cell_measurement_theta_max 68.33
_cell_measurement_theta_min 3.50
_cell_volume 6026.7(6)
_computing_cell_refinement 'SAINT V8.40B (?, 2016)'
_computing_data_reduction 'SAINT V8.40B (?, 2016)'
_computing_molecular_graphics 'Olex2 1.5 (Dolomanov et al., 2009)'
_computing_publication_material 'Olex2 1.5 (Dolomanov et al., 2009)'
_computing_structure_refinement 'SHELXL 2018/3 (Sheldrick, 2015)'
_computing_structure_solution 'SHELXT 2018/2 (Sheldrick, 2018)'
_diffrn_ambient_temperature 150.00
_diffrn_measured_fraction_theta_full 0.994
_diffrn_measured_fraction_theta_max 0.991
_diffrn_measurement_device_type 'CCD area detector'
_diffrn_measurement_method 'phi and omega scans'
_diffrn_radiation_monochromator graphite
_diffrn_radiation_type CuK\a
_diffrn_radiation_wavelength 1.54178
_diffrn_reflns_av_R_equivalents 0.0660
_diffrn_reflns_av_unetI/netI 0.0693
_diffrn_reflns_Laue_measured_fraction_full 0.994
_diffrn_reflns_Laue_measured_fraction_max 0.991
_diffrn_reflns_limit_h_max 19
_diffrn_reflns_limit_h_min -19
_diffrn_reflns_limit_k_max 22
_diffrn_reflns_limit_k_min -22
_diffrn_reflns_limit_l_max 25
_diffrn_reflns_limit_l_min -25
_diffrn_reflns_number 72681
_diffrn_reflns_point_group_measured_fraction_full 0.994
_diffrn_reflns_point_group_measured_fraction_max 0.991
_diffrn_reflns_theta_full 67.679
_diffrn_reflns_theta_max 68.453
_diffrn_reflns_theta_min 2.282
_diffrn_source_current 1.2
_diffrn_source_power 0.06
_diffrn_source_voltage 50.0
_exptl_absorpt_coefficient_mu 1.730
_exptl_absorpt_correction_T_max 0.7531
_exptl_absorpt_correction_T_min 0.5807
_exptl_absorpt_correction_type none
_exptl_absorpt_process_details
;
SADABS-2016/2 (Bruker,2016/2) was used for absorption correction.
wR2(int) was 0.1497 before and 0.0763 after correction.
The Ratio of minimum to maximum transmission is 0.7711.
The \l/2 correction factor is Not present.
;
_exptl_crystal_colour yellow
_exptl_crystal_density_diffrn 1.243
_exptl_crystal_description block
_exptl_crystal_F_000 2376
_exptl_crystal_size_max 0.31
_exptl_crystal_size_mid 0.27
_exptl_crystal_size_min 0.25
_refine_diff_density_max 1.626
_refine_diff_density_min -1.299
_refine_diff_density_rms 0.062
_refine_ls_extinction_method none
_refine_ls_goodness_of_fit_ref 1.081
_refine_ls_hydrogen_treatment constr
_refine_ls_matrix_type full
_refine_ls_number_parameters 1532
_refine_ls_number_reflns 21977
_refine_ls_number_restraints 0
_refine_ls_restrained_S_all 1.081
_refine_ls_R_factor_all 0.0882
_refine_ls_R_factor_gt 0.0678
_refine_ls_shift/su_max 0.001
_refine_ls_shift/su_mean 0.000
_refine_ls_structure_factor_coef Fsqd
_refine_ls_weighting_details 'w=1/[\s^2^(Fo^2^)+(0.1191P)^2^+2.1025P] where P=(Fo^2^+2Fc^2^)/3'
_refine_ls_weighting_scheme calc
_refine_ls_wR_factor_gt 0.1998
_refine_ls_wR_factor_ref 0.2206
_reflns_Friedel_coverage 0.000
_reflns_number_gt 15801
_reflns_number_total 21977
_reflns_threshold_expression 'I > 2\s(I)'
_cod_data_source_file d5sc04507j2.cif
_cod_data_source_block cu_20240108_xsp_0m
_cod_depositor_comments 'Adding full bibliography for 1575837--1575838.cif.'
_cod_database_code 1575838
_shelx_shelxl_version_number 2018/3
_shelx_space_group_comment
;
The symmetry employed for this shelxl refinement is uniquely defined
by the following loop, which should always be used as a source of
symmetry information in preference to the above space-group names.
They are only intended as comments.
;
_olex2_refinement_description
;
1. Fixed Uiso
 At 1.2 times of:
  All C(H) groups
 At 1.5 times of:
  All C(H,H,H) groups
2. Others
 Sof(C47)=Sof(H47A)=Sof(H47B)=Sof(H47C)=Sof(C48)=Sof(H48A)=Sof(H48B)=Sof(H48C)=
 Sof(C49)=Sof(H49A)=Sof(H49B)=Sof(H49C)=1-FVAR(1)
 Sof(C150)=Sof(H15D)=Sof(H15E)=Sof(H15F)=Sof(C151)=Sof(H15A)=Sof(H15B)=
 Sof(H15C)=Sof(C152)=Sof(H15G)=Sof(H15H)=Sof(H15I)=FVAR(1)
3.a Ternary CH refined with riding coordinates:
 C148(H148), C149(H149)
3.b Aromatic/amide H refined with riding coordinates:
 C2(H2), C3(H3), C4(H4), C5(H5), C8(H8), C9(H9), C10(H10), C11(H11), C14(H14),
 C15(H15), C17(H17), C18(H18), C20(H20), C21(H21), C22(H22), C24(H24), C25(H25),
  C26(H26), C30(H30), C34(H34), C36(H36), C37(H37), C39(H39), C42(H42),
 C44(H44), C56(H56), C58(H58), C61(H61), C63(H63), C64(H64), C75(H75), C76(H76),
  C77(H77), C78(H78), C81(H81), C82(H82), C83(H83), C84(H84), C87(H87),
 C88(H88), C90(H90), C91(H91), C93(H93), C94(H94), C95(H95), C97(H97), C98(H98),
  C99(H99), C103(H103), C107(H107), C109(H109), C110(H110), C112(H112),
 C115(H115), C117(H117), C130(H130), C132(H132), C135(H135), C137(H137),
 C138(H138)
3.c Idealised Me refined as rotating group:
 C47(H47A,H47B,H47C), C48(H48A,H48B,H48C), C49(H49A,H49B,H49C), C51(H51A,H51B,
 H51C), C52(H52A,H52B,H52C), C53(H53A,H53B,H53C), C67(H67A,H67B,H67C), C68(H68A,
 H68B,H68C), C69(H69A,H69B,H69C), C71(H71A,H71B,H71C), C72(H72A,H72B,H72C),
 C73(H73A,H73B,H73C), C150(H15D,H15E,H15F), C151(H15A,H15B,H15C), C152(H15G,
 H15H,H15I), C121(H12A,H12B,H12C), C122(H12G,H12H,H12I), C123(H12P,H12Q,H12R),
 C125(H12M,H12N,H12O), C126(H12D,H12E,H12F), C127(H12J,H12K,H12L), C141(H14P,
 H14Q,H14R), C142(H14M,H14N,H14O), C143(H14D,H14E,H14F), C145(H14B,H14A,H14C),
 C146(H14G,H14H,H14I), C147(H14J,H14K,H14L)
;
_olex2_submission_special_instructions 'No special instructions were received'

loop_
_space_group_symop_operation_xyz
'x, y, z'
'-x, -y, -z'

loop_
_atom_site_label
_atom_site_type_symbol
_atom_site_fract_x
_atom_site_fract_y
_atom_site_fract_z
_atom_site_U_iso_or_equiv
_atom_site_adp_type
_atom_site_occupancy
_atom_site_site_symmetry_order
_atom_site_calc_flag
_atom_site_refinement_flags_posn
_atom_site_refinement_flags_adp
_atom_site_refinement_flags_occupancy
_atom_site_disorder_assembly
_atom_site_disorder_group
Cl1 Cl 1.17515(6) 0.26066(7) 0.84375(5) 0.0761(3) Uani 1 1 d . . . . .
Cl2 Cl 1.30734(5) 0.20638(5) 0.93897(4) 0.0552(2) Uani 1 1 d . . . . .
Cl3 Cl 1.34827(7) 0.26412(6) 0.83846(6) 0.0746(3) Uani 1 1 d . . . . .
C148 C 1.2861(2) 0.27123(17) 0.89153(16) 0.0472(7) Uani 1 1 d . . . . .
H148 H 1.302830 0.321607 0.924919 0.057 Uiso 1 1 calc R U . . .
Cl4 Cl 0.68767(8) -0.22241(9) 0.35409(7) 0.1032(5) Uani 1 1 d . . . . .
Cl5 Cl 0.80706(6) -0.29824(5) 0.43480(5) 0.0657(2) Uani 1 1 d . . . . .
Cl6 Cl 0.85643(7) -0.23290(7) 0.34256(6) 0.0815(3) Uani 1 1 d . . . . .
C149 C 0.7955(2) -0.2269(2) 0.39631(19) 0.0580(8) Uani 1 1 d . . . . .
H149 H 0.819340 -0.179869 0.434159 0.070 Uiso 1 1 calc R U . . .
N1 N 1.01426(11) 0.73537(9) 1.00840(9) 0.0200(4) Uani 1 1 d . . . . .
N2 N 0.98632(11) 0.47713(9) 0.88726(9) 0.0210(4) Uani 1 1 d . . . . .
N3 N 0.89349(13) 0.65400(11) 0.73185(10) 0.0281(4) Uani 1 1 d . . . . .
C1 C 0.86420(16) 0.62102(13) 0.66114(12) 0.0294(5) Uani 1 1 d . . . . .
C2 C 0.78225(18) 0.58432(14) 0.61731(13) 0.0375(6) Uani 1 1 d . . . . .
H2 H 0.737530 0.577162 0.634685 0.045 Uiso 1 1 calc R U . . .
C3 C 0.7682(2) 0.55872(17) 0.54779(14) 0.0469(7) Uani 1 1 d . . . . .
H3 H 0.712746 0.533847 0.516684 0.056 Uiso 1 1 calc R U . . .
C4 C 0.8341(2) 0.56874(17) 0.52241(14) 0.0515(8) Uani 1 1 d . . . . .
H4 H 0.823015 0.550046 0.474385 0.062 Uiso 1 1 calc R U . . .
C5 C 0.9147(2) 0.60512(16) 0.56562(15) 0.0455(7) Uani 1 1 d . . . . .
H5 H 0.958864 0.612146 0.547659 0.055 Uiso 1 1 calc R U . . .
C6 C 0.93116(17) 0.63178(14) 0.63640(13) 0.0334(5) Uani 1 1 d . . . . .
C7 C 1.00505(16) 0.67342(13) 0.69517(13) 0.0305(5) Uani 1 1 d . . . . .
C8 C 1.08847(17) 0.70103(15) 0.70399(15) 0.0376(6) Uani 1 1 d . . . . .
H8 H 1.107100 0.693485 0.665661 0.045 Uiso 1 1 calc R U . . .
C9 C 1.14430(17) 0.73983(15) 0.76959(16) 0.0405(6) Uani 1 1 d . . . . .
H9 H 1.201274 0.759631 0.775966 0.049 Uiso 1 1 calc R U . . .
C10 C 1.11787(16) 0.75026(14) 0.82665(14) 0.0351(6) Uani 1 1 d . . . . .
H10 H 1.157730 0.776048 0.871261 0.042 Uiso 1 1 calc R U . . .
C11 C 1.03505(15) 0.72375(13) 0.81918(13) 0.0294(5) Uani 1 1 d . . . . .
H11 H 1.016931 0.731042 0.857759 0.035 Uiso 1 1 calc R U . . .
C12 C 0.97917(15) 0.68600(13) 0.75309(12) 0.0264(5) Uani 1 1 d . . . . .
C13 C 0.84414(14) 0.65308(13) 0.77507(12) 0.0256(5) Uani 1 1 d . . . . .
C14 C 0.81111(14) 0.58628(12) 0.77864(11) 0.0251(5) Uani 1 1 d . . . . .
H14 H 0.823729 0.541384 0.754259 0.030 Uiso 1 1 calc R U . . .
C15 C 0.75959(14) 0.58504(12) 0.81785(11) 0.0235(4) Uani 1 1 d . . . . .
H15 H 0.735660 0.538932 0.819024 0.028 Uiso 1 1 calc R U . . .
C16 C 0.74207(14) 0.65053(12) 0.85584(11) 0.0219(4) Uani 1 1 d . . . . .
C17 C 0.77707(15) 0.71742(12) 0.85224(12) 0.0270(5) Uani 1 1 d . . . . .
H17 H 0.766416 0.762523 0.877868 0.032 Uiso 1 1 calc R U . . .
C18 C 0.82703(15) 0.71895(12) 0.81190(13) 0.0284(5) Uani 1 1 d . . . . .
H18 H 0.849619 0.764836 0.809322 0.034 Uiso 1 1 calc R U . . .
C19 C 0.67899(14) 0.64799(12) 0.89136(11) 0.0236(4) Uani 1 1 d . . . . .
C20 C 0.60877(16) 0.68522(13) 0.87144(13) 0.0311(5) Uani 1 1 d . . . . .
H20 H 0.608754 0.716191 0.842541 0.037 Uiso 1 1 calc R U . . .
C21 C 0.53751(16) 0.67906(15) 0.89225(14) 0.0369(6) Uani 1 1 d . . . . .
H21 H 0.490736 0.706235 0.878333 0.044 Uiso 1 1 calc R U . . .
C22 C 0.53583(16) 0.63388(14) 0.93252(14) 0.0351(6) Uani 1 1 d . . . . .
H22 H 0.486580 0.628330 0.945262 0.042 Uiso 1 1 calc R U . . .
C23 C 0.60616(14) 0.59506(12) 0.95572(12) 0.0268(5) Uani 1 1 d . . . . .
C24 C 0.60283(16) 0.54903(14) 0.99828(14) 0.0334(5) Uani 1 1 d . . . . .
H24 H 0.552912 0.544344 1.010370 0.040 Uiso 1 1 calc R U . . .
C25 C 0.66945(17) 0.51156(15) 1.02208(14) 0.0374(6) Uani 1 1 d . . . . .
H25 H 0.664919 0.478812 1.048440 0.045 Uiso 1 1 calc R U . . .
C26 C 0.74549(16) 0.52159(13) 1.00740(13) 0.0315(5) Uani 1 1 d . . . . .
H26 H 0.792371 0.495826 1.024872 0.038 Uiso 1 1 calc R U . . .
C27 C 0.75373(14) 0.56771(12) 0.96842(11) 0.0225(4) Uani 1 1 d . . . . .
C28 C 0.68181(14) 0.60361(12) 0.93781(11) 0.0221(4) Uani 1 1 d . . . . .
C29 C 0.84156(13) 0.58036(12) 0.96397(11) 0.0212(4) Uani 1 1 d . . . . .
C30 C 0.87477(14) 0.52132(11) 0.93195(11) 0.0220(4) Uani 1 1 d . . . . .
H30 H 0.843677 0.472909 0.915515 0.026 Uiso 1 1 calc R U . . .
C31 C 0.95409(13) 0.53410(11) 0.92433(11) 0.0199(4) Uani 1 1 d . . . . .
C32 C 1.00248(13) 0.60587(11) 0.94933(11) 0.0194(4) Uani 1 1 d . . . . .
C33 C 0.96705(13) 0.66403(11) 0.98418(10) 0.0195(4) Uani 1 1 d . . . . .
C34 C 0.88790(13) 0.65086(11) 0.99161(11) 0.0212(4) Uani 1 1 d . . . . .
H34 H 0.865555 0.689877 1.015485 0.025 Uiso 1 1 calc R U . . .
C35 C 0.99321(14) 0.80478(11) 1.03853(11) 0.0214(4) Uani 1 1 d . . . . .
C36 C 0.91707(15) 0.82677(12) 1.04692(13) 0.0275(5) Uani 1 1 d . . . . .
H36 H 0.866671 0.791840 1.032351 0.033 Uiso 1 1 calc R U . . .
C37 C 0.91643(15) 0.90098(12) 1.07709(13) 0.0280(5) Uani 1 1 d . . . . .
H37 H 0.864843 0.915549 1.083709 0.034 Uiso 1 1 calc R U . . .
C38 C 0.98821(15) 0.95545(12) 1.09825(12) 0.0256(5) Uani 1 1 d . . . . .
C39 C 1.06345(14) 0.93259(12) 1.08917(12) 0.0253(5) Uani 1 1 d . . . . .
H39 H 1.113531 0.967684 1.103081 0.030 Uiso 1 1 calc R U . . .
C40 C 1.06569(14) 0.85830(12) 1.05969(12) 0.0229(4) Uani 1 1 d . . . . .
C41 C 1.13361(14) 0.82187(11) 1.04181(11) 0.0216(4) Uani 1 1 d . . . . .
C42 C 1.21688(14) 0.84555(12) 1.04767(12) 0.0236(5) Uani 1 1 d . . . . .
H42 H 1.240930 0.895890 1.069406 0.028 Uiso 1 1 calc R U . . .
C43 C 1.26615(14) 0.79530(12) 1.02152(11) 0.0225(4) Uani 1 1 d . . . . .
C44 C 1.22798(13) 0.72221(12) 0.98865(11) 0.0211(4) Uani 1 1 d . . . . .
H44 H 1.261328 0.688398 0.971026 0.025 Uiso 1 1 calc R U . . .
C45 C 1.14287(14) 0.69563(11) 0.98007(11) 0.0204(4) Uani 1 1 d . . . . .
C46 C 0.98337(15) 1.03687(12) 1.12984(13) 0.0291(5) Uani 1 1 d . . . . .
C47 C 0.9826(7) 1.0757(5) 1.0769(5) 0.056(3) Uani 0.363(5) 1 d . . P A 2
H47A H 0.940468 1.047488 1.031934 0.084 Uiso 0.363(5) 1 calc R U P A 2
H47B H 1.040543 1.080042 1.074064 0.084 Uiso 0.363(5) 1 calc R U P A 2
H47C H 0.966401 1.125041 1.090044 0.084 Uiso 0.363(5) 1 calc R U P A 2
C48 C 1.0611(7) 1.0667(5) 1.1968(5) 0.060(3) Uani 0.363(5) 1 d . . P A 2
H48A H 1.058018 1.118421 1.217777 0.090 Uiso 0.363(5) 1 calc R U P A 2
H48B H 1.114848 1.063229 1.186847 0.090 Uiso 0.363(5) 1 calc R U P A 2
H48C H 1.060583 1.037591 1.228802 0.090 Uiso 0.363(5) 1 calc R U P A 2
C49 C 0.9017(6) 1.0463(4) 1.1484(5) 0.051(2) Uani 0.363(5) 1 d . . P A 2
H49A H 0.904884 1.097683 1.174391 0.076 Uiso 0.363(5) 1 calc R U P A 2
H49B H 0.897756 1.013630 1.176773 0.076 Uiso 0.363(5) 1 calc R U P A 2
H49C H 0.850222 1.033695 1.106014 0.076 Uiso 0.363(5) 1 calc R U P A 2
C50 C 1.35678(15) 0.82444(13) 1.02576(13) 0.0297(5) Uani 1 1 d . . . . .
C51 C 1.40581(16) 0.76216(15) 1.00304(16) 0.0393(6) Uani 1 1 d . . . . .
H51A H 1.373779 0.735124 0.954639 0.059 Uiso 1 1 calc R U . . .
H51B H 1.411414 0.728389 1.032000 0.059 Uiso 1 1 calc R U . . .
H51C H 1.463678 0.783024 1.007896 0.059 Uiso 1 1 calc R U . . .
C52 C 1.34527(18) 0.87406(16) 0.97721(18) 0.0460(7) Uani 1 1 d . . . . .
H52A H 1.402367 0.896115 0.981525 0.069 Uiso 1 1 calc R U . . .
H52B H 1.311753 0.913268 0.989661 0.069 Uiso 1 1 calc R U . . .
H52C H 1.314323 0.844481 0.929436 0.069 Uiso 1 1 calc R U . . .
C53 C 1.41067(17) 0.86906(18) 1.09970(16) 0.0489(8) Uani 1 1 d . . . . .
H53A H 1.414843 0.838063 1.130976 0.073 Uiso 1 1 calc R U . . .
H53B H 1.382731 0.912039 1.113320 0.073 Uiso 1 1 calc R U . . .
H53C H 1.469008 0.885676 1.102226 0.073 Uiso 1 1 calc R U . . .
C54 C 1.05111(14) 0.49237(12) 0.86261(11) 0.0219(4) Uani 1 1 d . . . . .
C55 C 1.10405(13) 0.55973(11) 0.88296(11) 0.0211(4) Uani 1 1 d . . . . .
C56 C 1.16412(14) 0.56189(12) 0.84940(11) 0.0234(4) Uani 1 1 d . . . . .
H56 H 1.200956 0.606848 0.861026 0.028 Uiso 1 1 calc R U . . .
C57 C 1.17228(15) 0.50149(12) 0.80007(12) 0.0265(5) Uani 1 1 d . . . . .
C58 C 1.11820(15) 0.43461(12) 0.78299(12) 0.0283(5) Uani 1 1 d . . . . .
H58 H 1.123352 0.392595 0.750035 0.034 Uiso 1 1 calc R U . . .
C59 C 1.05778(15) 0.42974(12) 0.81383(12) 0.0251(5) Uani 1 1 d . . . . .
C60 C 0.99420(14) 0.37126(12) 0.80932(12) 0.0251(5) Uani 1 1 d . . . . .
C61 C 0.97302(16) 0.29785(12) 0.77069(12) 0.0290(5) Uani 1 1 d . . . . .
H61 H 1.001053 0.279133 0.739062 0.035 Uiso 1 1 calc R U . . .
C62 C 0.91100(16) 0.25136(12) 0.77788(13) 0.0296(5) Uani 1 1 d . . . . .
C63 C 0.87461(15) 0.28097(12) 0.82740(12) 0.0289(5) Uani 1 1 d . . . . .
H63 H 0.834514 0.249236 0.834634 0.035 Uiso 1 1 calc R U . . .
C64 C 0.89413(14) 0.35461(12) 0.86669(12) 0.0253(5) Uani 1 1 d . . . . .
H64 H 0.868036 0.372625 0.899840 0.030 Uiso 1 1 calc R U . . .
C65 C 0.95283(14) 0.40095(12) 0.85600(11) 0.0234(4) Uani 1 1 d . . . . .
C66 C 1.23637(16) 0.50626(13) 0.76269(13) 0.0309(5) Uani 1 1 d . . . . .
C67 C 1.1844(2) 0.49731(18) 0.68640(15) 0.0481(7) Uani 1 1 d . . . . .
H67A H 1.149818 0.537976 0.682117 0.072 Uiso 1 1 calc R U . . .
H67B H 1.145818 0.450241 0.666757 0.072 Uiso 1 1 calc R U . . .
H67C H 1.224409 0.497981 0.661426 0.072 Uiso 1 1 calc R U . . .
C68 C 1.2942(2) 0.44503(16) 0.77037(17) 0.0459(7) Uani 1 1 d . . . . .
H68A H 1.334587 0.447737 0.746032 0.069 Uiso 1 1 calc R U . . .
H68B H 1.257933 0.396800 0.750532 0.069 Uiso 1 1 calc R U . . .
H68C H 1.327172 0.451447 0.819435 0.069 Uiso 1 1 calc R U . . .
C69 C 1.29501(18) 0.58068(14) 0.79221(15) 0.0398(6) Uani 1 1 d . . . . .
H69A H 1.326341 0.588704 0.841776 0.060 Uiso 1 1 calc R U . . .
H69B H 1.259461 0.620313 0.785048 0.060 Uiso 1 1 calc R U . . .
H69C H 1.336745 0.580645 0.768705 0.060 Uiso 1 1 calc R U . . .
C70 C 0.88396(18) 0.17190(13) 0.73110(14) 0.0388(6) Uani 1 1 d . . . . .
C71 C 0.9643(2) 0.13125(15) 0.7386(2) 0.0612(10) Uani 1 1 d . . . . .
H71A H 1.006767 0.158033 0.726886 0.092 Uiso 1 1 calc R U . . .
H71B H 0.946819 0.081141 0.707244 0.092 Uiso 1 1 calc R U . . .
H71C H 0.990305 0.128740 0.786286 0.092 Uiso 1 1 calc R U . . .
C72 C 0.8179(2) 0.12879(14) 0.74864(16) 0.0483(7) Uani 1 1 d . . . . .
H72A H 0.844159 0.125165 0.795986 0.072 Uiso 1 1 calc R U . . .
H72B H 0.800351 0.079123 0.716484 0.072 Uiso 1 1 calc R U . . .
H72C H 0.766793 0.154511 0.744686 0.072 Uiso 1 1 calc R U . . .
C73 C 0.8414(2) 0.17407(16) 0.65614(15) 0.0499(8) Uani 1 1 d . . . . .
H73A H 0.790770 0.200482 0.651785 0.075 Uiso 1 1 calc R U . . .
H73B H 0.822858 0.123546 0.625785 0.075 Uiso 1 1 calc R U . . .
H73C H 0.883195 0.199572 0.642885 0.075 Uiso 1 1 calc R U . . .
C150 C 0.9935(3) 1.0501(2) 1.2039(2) 0.0494(13) Uani 0.637(5) 1 d . . P A 1
H15D H 0.985990 1.101298 1.222581 0.074 Uiso 0.637(5) 1 calc R U P A 1
H15E H 1.051568 1.041192 1.230137 0.074 Uiso 0.637(5) 1 calc R U P A 1
H15F H 0.949652 1.016536 1.207806 0.074 Uiso 0.637(5) 1 calc R U P A 1
C151 C 0.8966(3) 1.0589(2) 1.0899(3) 0.0421(12) Uani 0.637(5) 1 d . . P A 1
H15A H 0.848869 1.030769 1.094735 0.063 Uiso 0.637(5) 1 calc R U P A 1
H15B H 0.889194 1.048206 1.040916 0.063 Uiso 0.637(5) 1 calc R U P A 1
H15C H 0.896282 1.111810 1.108499 0.063 Uiso 0.637(5) 1 calc R U P A 1
C152 C 1.0539(3) 1.0896(2) 1.1247(3) 0.0504(15) Uani 0.637(5) 1 d . . P A 1
H15G H 1.051575 1.077851 1.076792 0.076 Uiso 0.637(5) 1 calc R U P A 1
H15H H 1.111267 1.083421 1.154691 0.076 Uiso 0.637(5) 1 calc R U P A 1
H15I H 1.043463 1.140718 1.139267 0.076 Uiso 0.637(5) 1 calc R U P A 1
C153 C 1.09880(13) 0.74752(11) 1.00993(10) 0.0191(4) Uani 1 1 d . . . . .
B1 B 1.08799(15) 0.62077(13) 0.93816(12) 0.0203(5) Uani 1 1 d . . . . .
N4 N 0.51835(11) 0.23030(9) 0.50785(9) 0.0207(4) Uani 1 1 d . . . . .
N5 N 0.49381(12) -0.02548(10) 0.38119(10) 0.0234(4) Uani 1 1 d . . . . .
N6 N 0.40285(13) 0.16211(11) 0.23657(10) 0.0281(4) Uani 1 1 d . . . . .
C74 C 0.48842(15) 0.19580(12) 0.26198(12) 0.0273(5) Uani 1 1 d . . . . .
C75 C 0.53994(16) 0.23423(13) 0.32907(13) 0.0295(5) Uani 1 1 d . . . . .
H75 H 0.518539 0.240023 0.365826 0.035 Uiso 1 1 calc R U . . .
C76 C 0.62322(16) 0.26374(14) 0.34069(15) 0.0357(6) Uani 1 1 d . . . . .
H76 H 0.659427 0.291039 0.386081 0.043 Uiso 1 1 calc R U . . .
C77 C 0.65540(17) 0.25419(15) 0.28674(16) 0.0406(6) Uani 1 1 d . . . . .
H77 H 0.712875 0.275302 0.295897 0.049 Uiso 1 1 calc R U . . .
C78 C 0.60427(18) 0.21433(15) 0.22033(16) 0.0407(6) Uani 1 1 d . . . . .
H78 H 0.626566 0.207576 0.184013 0.049 Uiso 1 1 calc R U . . .
C79 C 0.51995(16) 0.18422(13) 0.20714(13) 0.0313(5) Uani 1 1 d . . . . .
C80 C 0.45033(18) 0.14146(14) 0.14621(13) 0.0347(6) Uani 1 1 d . . . . .
C81 C 0.4405(2) 0.11541(16) 0.07660(15) 0.0489(7) Uani 1 1 d . . . . .
H81 H 0.487663 0.123275 0.062007 0.059 Uiso 1 1 calc R U . . .
C82 C 0.3618(3) 0.07829(17) 0.02953(15) 0.0560(9) Uani 1 1 d . . . . .
H82 H 0.354898 0.060130 -0.017784 0.067 Uiso 1 1 calc R U . . .
C83 C 0.2921(2) 0.06698(17) 0.05028(15) 0.0523(8) Uani 1 1 d . . . . .
H83 H 0.238254 0.041557 0.016592 0.063 Uiso 1 1 calc R U . . .
C84 C 0.29899(19) 0.09172(14) 0.11856(14) 0.0383(6) Uani 1 1 d . . . . .
H84 H 0.251210 0.083616 0.132402 0.046 Uiso 1 1 calc R U . . .
C85 C 0.37898(17) 0.12904(13) 0.16627(12) 0.0309(5) Uani 1 1 d . . . . .
C86 C 0.34964(15) 0.15891(13) 0.27660(12) 0.0267(5) Uani 1 1 d . . . . .
C87 C 0.31214(15) 0.09077(12) 0.27455(12) 0.0273(5) Uani 1 1 d . . . . .
H87 H 0.322560 0.046668 0.247251 0.033 Uiso 1 1 calc R U . . .
C88 C 0.25941(15) 0.08749(12) 0.31257(12) 0.0263(5) Uani 1 1 d . . . . .
H88 H 0.232743 0.040812 0.310181 0.032 Uiso 1 1 calc R U . . .
C89 C 0.24463(14) 0.15153(12) 0.35443(11) 0.0239(5) Uani 1 1 d . . . . .
C90 C 0.28312(15) 0.21959(12) 0.35561(12) 0.0265(5) Uani 1 1 d . . . . .
H90 H 0.273727 0.263815 0.383456 0.032 Uiso 1 1 calc R U . . .
C91 C 0.33450(15) 0.22346(12) 0.31698(12) 0.0273(5) Uani 1 1 d . . . . .
H91 H 0.359551 0.270121 0.317898 0.033 Uiso 1 1 calc R U . . .
C92 C 0.18292(14) 0.14686(12) 0.39057(12) 0.0249(5) Uani 1 1 d . . . . .
C93 C 0.11377(16) 0.18634(14) 0.37476(14) 0.0342(6) Uani 1 1 d . . . . .
H93 H 0.113746 0.219922 0.348194 0.041 Uiso 1 1 calc R U . . .
C94 C 0.04348(17) 0.17845(16) 0.39668(16) 0.0419(6) Uani 1 1 d . . . . .
H94 H -0.002433 0.207270 0.385954 0.050 Uiso 1 1 calc R U . . .
C95 C 0.04154(16) 0.12948(16) 0.43322(16) 0.0409(6) Uani 1 1 d . . . . .
H95 H -0.007018 0.122951 0.446566 0.049 Uiso 1 1 calc R U . . .
C96 C 0.11097(15) 0.08783(14) 0.45183(14) 0.0325(5) Uani 1 1 d . . . . .
C97 C 0.10795(18) 0.03822(16) 0.49111(16) 0.0427(7) Uani 1 1 d . . . . .
H97 H 0.059022 0.032956 0.504310 0.051 Uiso 1 1 calc R U . . .
C98 C 0.17344(19) -0.00201(16) 0.51035(16) 0.0440(7) Uani 1 1 d . . . . .
H98 H 0.168528 -0.037676 0.533846 0.053 Uiso 1 1 calc R U . . .
C99 C 0.24875(17) 0.00952(14) 0.49520(14) 0.0356(6) Uani 1 1 d . . . . .
H99 H 0.294956 -0.018045 0.509651 0.043 Uiso 1 1 calc R U . . .
C100 C 0.25721(14) 0.05969(12) 0.45999(12) 0.0250(5) Uani 1 1 d . . . . .
C101 C 0.18586(14) 0.09830(12) 0.43335(12) 0.0248(5) Uani 1 1 d . . . . .
C102 C 0.34481(14) 0.07392(12) 0.45623(11) 0.0225(4) Uani 1 1 d . . . . .
C103 C 0.37934(14) 0.01599(12) 0.42304(12) 0.0243(5) Uani 1 1 d . . . . .
H103 H 0.348036 -0.032407 0.404109 0.029 Uiso 1 1 calc R U . . .
C104 C 0.45975(14) 0.03019(12) 0.41816(11) 0.0219(4) Uani 1 1 d . . . . .
C105 C 0.50775(13) 0.10216(12) 0.44571(11) 0.0213(4) Uani 1 1 d . . . . .
C106 C 0.47125(13) 0.15887(11) 0.48090(11) 0.0205(4) Uani 1 1 d . . . . .
C107 C 0.39143(14) 0.14400(12) 0.48660(11) 0.0229(4) Uani 1 1 d . . . . .
H107 H 0.368708 0.181951 0.511361 0.027 Uiso 1 1 calc R U . . .
C108 C 0.49579(14) 0.29887(11) 0.53882(11) 0.0209(4) Uani 1 1 d . . . . .
C109 C 0.41872(14) 0.31942(12) 0.54574(12) 0.0266(5) Uani 1 1 d . . . . .
H109 H 0.368468 0.283964 0.529615 0.032 Uiso 1 1 calc R U . . .
C110 C 0.41677(14) 0.39309(12) 0.57680(12) 0.0259(5) Uani 1 1 d . . . . .
H110 H 0.364128 0.406883 0.581824 0.031 Uiso 1 1 calc R U . . .
C111 C 0.48834(14) 0.44780(12) 0.60099(11) 0.0232(4) Uani 1 1 d . . . . .
C112 C 0.56480(14) 0.42663(12) 0.59308(11) 0.0238(4) Uani 1 1 d . . . . .
H112 H 0.614649 0.462426 0.608736 0.029 Uiso 1 1 calc R U . . .
C113 C 0.56874(14) 0.35318(12) 0.56233(11) 0.0212(4) Uani 1 1 d . . . . .
C114 C 0.63774(14) 0.31770(11) 0.54524(11) 0.0211(4) Uani 1 1 d . . . . .
C115 C 0.72154(14) 0.34259(12) 0.55292(12) 0.0238(5) Uani 1 1 d . . . . .
H115 H 0.745154 0.392832 0.575911 0.029 Uiso 1 1 calc R U . . .
C116 C 0.77175(14) 0.29348(12) 0.52666(11) 0.0237(5) Uani 1 1 d . . . . .
C117 C 0.73405(13) 0.22066(12) 0.49141(11) 0.0223(4) Uani 1 1 d . . . . .
H117 H 0.768015 0.187759 0.473502 0.027 Uiso 1 1 calc R U . . .
C118 C 0.64845(13) 0.19315(11) 0.48086(11) 0.0207(4) Uani 1 1 d . . . . .
C119 C 0.60326(13) 0.24373(11) 0.51117(11) 0.0200(4) Uani 1 1 d . . . . .
C120 C 0.48304(15) 0.52979(12) 0.63183(12) 0.0260(5) Uani 1 1 d . . . . .
C121 C 0.40094(19) 0.53941(15) 0.64838(16) 0.0421(7) Uani 1 1 d . . . . .
H12A H 0.350312 0.525651 0.605351 0.063 Uiso 1 1 calc R U . . .
H12B H 0.403165 0.591077 0.673074 0.063 Uiso 1 1 calc R U . . .
H12C H 0.396369 0.507704 0.677398 0.063 Uiso 1 1 calc R U . . .
C122 C 0.4828(2) 0.57095(15) 0.57820(15) 0.0441(7) Uani 1 1 d . . . . .
H12G H 0.537461 0.568116 0.569689 0.066 Uiso 1 1 calc R U . . .
H12H H 0.476630 0.622795 0.595690 0.066 Uiso 1 1 calc R U . . .
H12I H 0.434125 0.548219 0.534988 0.066 Uiso 1 1 calc R U . . .
C123 C 0.5604(2) 0.56246(16) 0.69742(16) 0.0481(7) Uani 1 1 d . . . . .
H12P H 0.562104 0.534537 0.730749 0.072 Uiso 1 1 calc R U . . .
H12Q H 0.555534 0.614107 0.717106 0.072 Uiso 1 1 calc R U . . .
H12R H 0.613804 0.559907 0.686944 0.072 Uiso 1 1 calc R U . . .
C124 C 0.86326(15) 0.32288(13) 0.53227(14) 0.0317(5) Uani 1 1 d . . . . .
C125 C 0.85279(19) 0.36963(19) 0.48166(19) 0.0537(8) Uani 1 1 d . . . . .
H12M H 0.821050 0.338791 0.434494 0.081 Uiso 1 1 calc R U . . .
H12N H 0.910190 0.389881 0.484981 0.081 Uiso 1 1 calc R U . . .
H12O H 0.820418 0.410183 0.493082 0.081 Uiso 1 1 calc R U . . .
C126 C 0.91445(18) 0.26094(16) 0.51336(19) 0.0517(8) Uani 1 1 d . . . . .
H12D H 0.920167 0.229119 0.544103 0.078 Uiso 1 1 calc R U . . .
H12E H 0.972255 0.282151 0.518409 0.078 Uiso 1 1 calc R U . . .
H12F H 0.883833 0.231721 0.465414 0.078 Uiso 1 1 calc R U . . .
C127 C 0.91432(18) 0.3707(2) 0.60539(17) 0.0554(9) Uani 1 1 d . . . . .
H12J H 0.884295 0.413055 0.616571 0.083 Uiso 1 1 calc R U . . .
H12K H 0.972590 0.388282 0.608449 0.083 Uiso 1 1 calc R U . . .
H12L H 0.918903 0.341468 0.638163 0.083 Uiso 1 1 calc R U . . .
C128 C 0.55923(14) -0.00783(12) 0.35767(12) 0.0243(5) Uani 1 1 d . . . . .
C129 C 0.61126(14) 0.06008(12) 0.37970(12) 0.0229(4) Uani 1 1 d . . . . .
C130 C 0.67164(15) 0.06438(12) 0.34672(12) 0.0260(5) Uani 1 1 d . . . . .
H130 H 0.707823 0.109900 0.359252 0.031 Uiso 1 1 calc R U . . .
C131 C 0.68099(15) 0.00544(13) 0.29678(13) 0.0296(5) Uani 1 1 d . . . . .
C132 C 0.62784(16) -0.06213(13) 0.27816(13) 0.0309(5) Uani 1 1 d . . . . .
H132 H 0.633740 -0.103185 0.244632 0.037 Uiso 1 1 calc R U . . .
C133 C 0.56710(15) -0.06915(12) 0.30835(12) 0.0270(5) Uani 1 1 d . . . . .
C134 C 0.50510(15) -0.12895(12) 0.30286(12) 0.0268(5) Uani 1 1 d . . . . .
C135 C 0.48592(16) -0.20260(12) 0.26388(12) 0.0299(5) Uani 1 1 d . . . . .
H135 H 0.514472 -0.220018 0.232337 0.036 Uiso 1 1 calc R U . . .
C136 C 0.42540(16) -0.25095(12) 0.27060(12) 0.0288(5) Uani 1 1 d . . . . .
C137 C 0.38842(16) -0.22320(13) 0.32011(13) 0.0303(5) Uani 1 1 d . . . . .
H137 H 0.349373 -0.256209 0.327070 0.036 Uiso 1 1 calc R U . . .
C138 C 0.40563(15) -0.14989(12) 0.35980(12) 0.0273(5) Uani 1 1 d . . . . .
H138 H 0.379328 -0.133322 0.393084 0.033 Uiso 1 1 calc R U . . .
C139 C 0.46246(14) -0.10172(12) 0.34921(12) 0.0247(5) Uani 1 1 d . . . . .
C140 C 0.74615(18) 0.01202(14) 0.26099(15) 0.0384(6) Uani 1 1 d . . . . .
C141 C 0.6957(3) 0.0006(2) 0.18401(17) 0.0660(10) Uani 1 1 d . . . . .
H14P H 0.657904 -0.046919 0.165054 0.099 Uiso 1 1 calc R U . . .
H14Q H 0.736575 0.000752 0.159757 0.099 Uiso 1 1 calc R U . . .
H14R H 0.660334 0.040489 0.177911 0.099 Uiso 1 1 calc R U . . .
C142 C 0.8072(2) -0.04683(18) 0.2723(2) 0.0646(10) Uani 1 1 d . . . . .
H14M H 0.839785 -0.037707 0.321784 0.097 Uiso 1 1 calc R U . . .
H14N H 0.847770 -0.044324 0.248103 0.097 Uiso 1 1 calc R U . . .
H14O H 0.772886 -0.095918 0.254102 0.097 Uiso 1 1 calc R U . . .
C143 C 0.80187(19) 0.08788(15) 0.28970(17) 0.0453(7) Uani 1 1 d . . . . .
H14D H 0.764627 0.126007 0.280515 0.068 Uiso 1 1 calc R U . . .
H14E H 0.844739 0.088495 0.267308 0.068 Uiso 1 1 calc R U . . .
H14F H 0.831884 0.097641 0.339646 0.068 Uiso 1 1 calc R U . . .
C144 C 0.40224(19) -0.33069(13) 0.22447(14) 0.0377(6) Uani 1 1 d . . . . .
C145 C 0.3355(2) -0.37571(14) 0.23926(16) 0.0476(7) Uani 1 1 d . . . . .
H14B H 0.319237 -0.424866 0.206178 0.071 Uiso 1 1 calc R U . . .
H14A H 0.283859 -0.350686 0.234822 0.071 Uiso 1 1 calc R U . . .
H14C H 0.360494 -0.380517 0.286301 0.071 Uiso 1 1 calc R U . . .
C146 C 0.3628(3) -0.32975(16) 0.14867(15) 0.0561(9) Uani 1 1 d . . . . .
H14G H 0.312957 -0.302236 0.142642 0.084 Uiso 1 1 calc R U . . .
H14H H 0.343662 -0.380509 0.118939 0.084 Uiso 1 1 calc R U . . .
H14I H 0.406525 -0.305903 0.136081 0.084 Uiso 1 1 calc R U . . .
C147 C 0.4841(2) -0.36924(15) 0.23557(19) 0.0533(8) Uani 1 1 d . . . . .
H14J H 0.527156 -0.342086 0.224743 0.080 Uiso 1 1 calc R U . . .
H14K H 0.468931 -0.419841 0.205207 0.080 Uiso 1 1 calc R U . . .
H14L H 0.508384 -0.370369 0.283820 0.080 Uiso 1 1 calc R U . . .
B2 B 0.59401(16) 0.11903(13) 0.43577(13) 0.0220(5) Uani 1 1 d . . . . .

loop_
_atom_site_aniso_label
_atom_site_aniso_U_11
_atom_site_aniso_U_22
_atom_site_aniso_U_33
_atom_site_aniso_U_23
_atom_site_aniso_U_13
_atom_site_aniso_U_12
Cl1 0.0552(5) 0.1176(9) 0.0668(6) 0.0408(6) 0.0232(4) 0.0278(5)
Cl2 0.0501(4) 0.0600(5) 0.0569(5) 0.0224(4) 0.0165(4) 0.0051(4)
Cl3 0.0827(6) 0.0802(6) 0.0922(7) 0.0311(6) 0.0644(6) 0.0187(5)
C148 0.0501(17) 0.0423(16) 0.0443(16) 0.0003(13) 0.0196(14) 0.0007(13)
Cl4 0.0830(7) 0.1759(13) 0.0964(8) 0.0795(9) 0.0528(7) 0.0742(8)
Cl5 0.0566(5) 0.0715(6) 0.0729(6) 0.0317(5) 0.0200(4) 0.0054(4)
Cl6 0.0788(7) 0.1028(8) 0.0933(7) 0.0420(6) 0.0574(6) 0.0218(6)
C149 0.062(2) 0.055(2) 0.0542(19) 0.0098(16) 0.0222(17) 0.0028(16)
N1 0.0190(9) 0.0139(8) 0.0248(9) -0.0020(7) 0.0104(7) -0.0010(7)
N2 0.0224(9) 0.0124(8) 0.0242(9) -0.0018(7) 0.0088(7) -0.0008(7)
N3 0.0284(10) 0.0312(11) 0.0242(10) 0.0040(8) 0.0119(8) -0.0010(8)
C1 0.0350(13) 0.0263(12) 0.0271(12) 0.0057(10) 0.0126(10) 0.0038(10)
C2 0.0404(14) 0.0358(14) 0.0313(13) 0.0054(11) 0.0100(11) -0.0002(11)
C3 0.0556(18) 0.0440(16) 0.0297(14) 0.0040(12) 0.0065(13) -0.0048(14)
C4 0.074(2) 0.0496(18) 0.0244(13) 0.0012(13) 0.0168(14) 0.0010(16)
C5 0.0633(19) 0.0441(16) 0.0374(15) 0.0086(13) 0.0300(14) 0.0080(14)
C6 0.0428(14) 0.0327(13) 0.0299(12) 0.0084(11) 0.0193(11) 0.0091(11)
C7 0.0334(13) 0.0281(12) 0.0361(13) 0.0116(11) 0.0175(11) 0.0091(10)
C8 0.0346(13) 0.0441(15) 0.0479(15) 0.0193(13) 0.0264(12) 0.0123(12)
C9 0.0276(13) 0.0412(15) 0.0635(18) 0.0222(14) 0.0241(13) 0.0077(11)
C10 0.0270(12) 0.0337(13) 0.0444(15) 0.0151(12) 0.0091(11) 0.0054(10)
C11 0.0311(12) 0.0288(12) 0.0319(12) 0.0118(10) 0.0135(10) 0.0061(10)
C12 0.0256(11) 0.0259(11) 0.0325(12) 0.0117(10) 0.0137(10) 0.0044(9)
C13 0.0236(11) 0.0274(12) 0.0247(11) 0.0040(9) 0.0097(9) 0.0013(9)
C14 0.0259(11) 0.0216(11) 0.0242(11) -0.0004(9) 0.0095(9) 0.0017(9)
C15 0.0253(11) 0.0170(10) 0.0245(11) 0.0013(9) 0.0079(9) -0.0015(8)
C16 0.0202(10) 0.0202(11) 0.0211(10) 0.0014(9) 0.0057(8) -0.0003(8)
C17 0.0315(12) 0.0174(11) 0.0318(12) 0.0029(9) 0.0138(10) 0.0024(9)
C18 0.0326(12) 0.0202(11) 0.0336(12) 0.0067(10) 0.0141(10) -0.0004(9)
C19 0.0237(11) 0.0192(11) 0.0249(11) -0.0011(9) 0.0102(9) 0.0003(9)
C20 0.0311(12) 0.0276(12) 0.0363(13) 0.0081(11) 0.0146(11) 0.0060(10)
C21 0.0269(12) 0.0370(14) 0.0470(15) 0.0085(12) 0.0149(11) 0.0112(11)
C22 0.0238(12) 0.0365(14) 0.0468(15) 0.0065(12) 0.0187(11) 0.0023(10)
C23 0.0213(11) 0.0223(11) 0.0327(12) -0.0017(10) 0.0124(9) -0.0059(9)
C24 0.0271(12) 0.0331(13) 0.0424(14) 0.0056(11) 0.0201(11) -0.0067(10)
C25 0.0351(13) 0.0385(14) 0.0450(15) 0.0181(12) 0.0189(12) -0.0052(11)
C26 0.0262(12) 0.0303(13) 0.0405(14) 0.0127(11) 0.0137(10) -0.0004(10)
C27 0.0217(10) 0.0185(10) 0.0246(11) 0.0014(9) 0.0089(9) -0.0042(8)
C28 0.0218(10) 0.0188(10) 0.0236(10) -0.0011(9) 0.0112(9) -0.0037(8)
C29 0.0193(10) 0.0196(10) 0.0239(10) 0.0049(9) 0.0079(8) -0.0006(8)
C30 0.0208(10) 0.0148(10) 0.0266(11) 0.0019(9) 0.0069(9) -0.0020(8)
C31 0.0198(10) 0.0176(10) 0.0196(10) 0.0030(8) 0.0052(8) 0.0010(8)
C32 0.0200(10) 0.0163(10) 0.0193(10) 0.0014(8) 0.0066(8) 0.0004(8)
C33 0.0195(10) 0.0173(10) 0.0188(10) 0.0015(8) 0.0063(8) -0.0005(8)
C34 0.0197(10) 0.0176(10) 0.0253(11) 0.0016(9) 0.0102(9) 0.0001(8)
C35 0.0197(10) 0.0166(10) 0.0256(11) -0.0011(9) 0.0108(9) -0.0014(8)
C36 0.0211(11) 0.0204(11) 0.0389(13) -0.0018(10) 0.0161(10) -0.0032(9)
C37 0.0223(11) 0.0220(11) 0.0389(13) -0.0017(10) 0.0174(10) 0.0024(9)
C38 0.0252(11) 0.0179(11) 0.0293(12) -0.0036(9) 0.0120(9) -0.0007(9)
C39 0.0215(11) 0.0172(11) 0.0324(12) -0.0028(9) 0.0112(9) -0.0037(9)
C40 0.0205(10) 0.0176(10) 0.0280(11) -0.0013(9) 0.0114(9) -0.0016(8)
C41 0.0199(10) 0.0178(10) 0.0255(11) -0.0008(9) 0.0111(9) -0.0006(8)
C42 0.0221(11) 0.0154(10) 0.0298(11) -0.0026(9) 0.0121(9) -0.0049(8)
C43 0.0187(10) 0.0220(11) 0.0266(11) 0.0031(9) 0.0107(9) 0.0001(8)
C44 0.0199(10) 0.0199(10) 0.0231(10) 0.0024(9) 0.0098(8) 0.0015(8)
C45 0.0212(10) 0.0200(10) 0.0204(10) 0.0027(8) 0.0100(8) 0.0031(8)
C46 0.0253(11) 0.0177(11) 0.0386(13) -0.0043(10) 0.0133(10) -0.0009(9)
C47 0.089(8) 0.031(4) 0.057(6) 0.008(4) 0.040(6) 0.016(5)
C48 0.057(6) 0.040(5) 0.057(6) -0.010(4) 0.006(5) 0.003(4)
C49 0.051(5) 0.030(4) 0.072(6) -0.005(4) 0.038(5) 0.004(4)
C50 0.0228(11) 0.0253(12) 0.0390(13) -0.0001(10) 0.0158(10) -0.0025(9)
C51 0.0246(12) 0.0340(14) 0.0621(18) 0.0064(13) 0.0240(12) 0.0035(10)
C52 0.0370(14) 0.0414(15) 0.076(2) 0.0230(15) 0.0362(15) 0.0039(12)
C53 0.0201(12) 0.0525(18) 0.0550(18) -0.0109(15) 0.0096(12) -0.0097(12)
C54 0.0201(10) 0.0198(11) 0.0236(10) 0.0012(9) 0.0086(9) 0.0020(8)
C55 0.0201(10) 0.0178(10) 0.0239(10) 0.0028(9) 0.0081(8) 0.0022(8)
C56 0.0237(11) 0.0166(10) 0.0275(11) 0.0006(9) 0.0105(9) 0.0011(8)
C57 0.0260(11) 0.0225(11) 0.0289(11) 0.0007(9) 0.0118(10) 0.0027(9)
C58 0.0304(12) 0.0210(11) 0.0286(12) -0.0052(9) 0.0134(10) 0.0023(9)
C59 0.0256(11) 0.0171(11) 0.0259(11) -0.0023(9) 0.0071(9) 0.0010(9)
C60 0.0260(11) 0.0187(11) 0.0263(11) 0.0003(9) 0.0080(9) 0.0032(9)
C61 0.0318(12) 0.0186(11) 0.0280(12) -0.0022(9) 0.0065(10) 0.0018(9)
C62 0.0325(12) 0.0145(11) 0.0311(12) 0.0012(9) 0.0020(10) -0.0013(9)
C63 0.0301(12) 0.0176(11) 0.0309(12) 0.0051(10) 0.0027(10) -0.0049(9)
C64 0.0255(11) 0.0169(11) 0.0286(11) 0.0026(9) 0.0066(9) -0.0016(9)
C65 0.0243(11) 0.0157(10) 0.0248(11) 0.0027(9) 0.0043(9) 0.0003(8)
C66 0.0332(12) 0.0278(12) 0.0332(13) 0.0005(10) 0.0196(11) 0.0034(10)
C67 0.0491(17) 0.0598(19) 0.0353(15) 0.0045(14) 0.0220(13) 0.0002(15)
C68 0.0498(17) 0.0404(15) 0.0622(19) 0.0124(14) 0.0386(15) 0.0170(13)
C69 0.0390(14) 0.0343(14) 0.0501(16) 0.0001(12) 0.0299(13) -0.0007(11)
C70 0.0447(15) 0.0166(12) 0.0384(14) -0.0037(11) 0.0028(12) -0.0036(11)
C71 0.062(2) 0.0193(13) 0.081(2) -0.0065(15) 0.0133(18) 0.0095(13)
C72 0.0605(19) 0.0188(13) 0.0465(16) 0.0033(12) 0.0015(14) -0.0129(12)
C73 0.0625(19) 0.0306(15) 0.0358(15) -0.0054(12) 0.0043(14) -0.0141(14)
C150 0.058(3) 0.033(2) 0.043(3) -0.016(2) 0.019(2) 0.005(2)
C151 0.033(2) 0.0134(18) 0.064(3) -0.0023(18) 0.006(2) 0.0034(15)
C152 0.038(3) 0.0112(18) 0.097(4) -0.009(2) 0.036(3) -0.0049(17)
C153 0.0177(10) 0.0181(10) 0.0199(10) 0.0002(8) 0.0085(8) -0.0009(8)
B1 0.0192(11) 0.0188(12) 0.0221(11) 0.0040(10) 0.0076(9) 0.0020(9)
N4 0.0181(8) 0.0159(9) 0.0257(9) -0.0004(7) 0.0095(7) -0.0009(7)
N5 0.0235(9) 0.0138(9) 0.0291(10) 0.0006(7) 0.0092(8) -0.0015(7)
N6 0.0291(10) 0.0298(10) 0.0250(10) 0.0029(8) 0.0128(8) 0.0009(8)
C74 0.0283(12) 0.0242(11) 0.0331(12) 0.0095(10) 0.0142(10) 0.0069(9)
C75 0.0319(12) 0.0298(12) 0.0323(12) 0.0127(10) 0.0152(10) 0.0062(10)
C76 0.0291(12) 0.0336(14) 0.0435(14) 0.0144(12) 0.0091(11) 0.0046(10)
C77 0.0283(13) 0.0432(15) 0.0591(18) 0.0219(14) 0.0211(13) 0.0073(11)
C78 0.0411(15) 0.0449(16) 0.0546(17) 0.0235(14) 0.0324(14) 0.0153(12)
C79 0.0358(13) 0.0282(12) 0.0385(13) 0.0122(11) 0.0214(11) 0.0107(10)
C80 0.0501(15) 0.0304(13) 0.0322(13) 0.0096(11) 0.0240(12) 0.0112(11)
C81 0.077(2) 0.0403(16) 0.0389(16) 0.0066(13) 0.0356(16) 0.0113(15)
C82 0.097(3) 0.0419(17) 0.0283(14) 0.0030(13) 0.0269(17) 0.0063(17)
C83 0.073(2) 0.0378(16) 0.0301(14) 0.0010(12) 0.0058(14) -0.0002(15)
C84 0.0458(15) 0.0311(13) 0.0316(13) 0.0051(11) 0.0086(12) 0.0017(11)
C85 0.0406(14) 0.0252(12) 0.0273(12) 0.0055(10) 0.0138(11) 0.0070(10)
C86 0.0253(11) 0.0283(12) 0.0249(11) 0.0036(9) 0.0100(9) 0.0026(9)
C87 0.0283(12) 0.0220(11) 0.0287(12) -0.0002(9) 0.0116(10) 0.0025(9)
C88 0.0274(11) 0.0175(11) 0.0300(12) -0.0010(9) 0.0110(10) -0.0001(9)
C89 0.0233(11) 0.0207(11) 0.0242(11) 0.0013(9) 0.0080(9) 0.0010(9)
C90 0.0317(12) 0.0164(11) 0.0300(12) 0.0010(9) 0.0134(10) 0.0022(9)
C91 0.0316(12) 0.0200(11) 0.0298(12) 0.0046(9) 0.0124(10) 0.0001(9)
C92 0.0232(11) 0.0191(11) 0.0282(11) -0.0011(9) 0.0097(9) -0.0010(9)
C93 0.0315(13) 0.0291(13) 0.0441(14) 0.0086(11) 0.0169(11) 0.0072(10)
C94 0.0283(13) 0.0412(15) 0.0564(17) 0.0083(13) 0.0187(12) 0.0101(11)
C95 0.0242(12) 0.0444(15) 0.0552(17) 0.0057(13) 0.0218(12) 0.0012(11)
C96 0.0252(12) 0.0305(13) 0.0393(13) 0.0006(11) 0.0161(10) -0.0053(10)
C97 0.0344(14) 0.0446(16) 0.0554(17) 0.0150(14) 0.0248(13) -0.0074(12)
C98 0.0416(15) 0.0448(16) 0.0539(17) 0.0221(14) 0.0230(13) -0.0071(13)
C99 0.0307(13) 0.0323(13) 0.0460(15) 0.0148(12) 0.0143(11) -0.0019(10)
C100 0.0231(11) 0.0206(11) 0.0286(11) 0.0020(9) 0.0102(9) -0.0051(9)
C101 0.0220(11) 0.0193(11) 0.0293(11) -0.0027(9) 0.0120(9) -0.0042(9)
C102 0.0208(10) 0.0191(10) 0.0264(11) 0.0047(9) 0.0084(9) 0.0003(8)
C103 0.0235(11) 0.0152(10) 0.0307(12) 0.0022(9) 0.0088(9) -0.0025(8)
C104 0.0217(10) 0.0183(10) 0.0225(10) 0.0018(9) 0.0069(9) 0.0016(8)
C105 0.0201(10) 0.0183(10) 0.0212(10) 0.0014(9) 0.0051(8) -0.0002(8)
C106 0.0206(10) 0.0178(10) 0.0206(10) 0.0028(8) 0.0065(8) -0.0008(8)
C107 0.0208(10) 0.0190(11) 0.0258(11) 0.0020(9) 0.0080(9) -0.0017(8)
C108 0.0216(10) 0.0167(10) 0.0221(10) -0.0003(8) 0.0096(8) -0.0010(8)
C109 0.0211(11) 0.0204(11) 0.0357(12) -0.0003(10) 0.0135(10) -0.0024(9)
C110 0.0223(11) 0.0231(11) 0.0323(12) 0.0017(10) 0.0139(9) 0.0025(9)
C111 0.0269(11) 0.0190(11) 0.0222(10) -0.0004(9) 0.0117(9) 0.0003(9)
C112 0.0223(11) 0.0187(11) 0.0267(11) -0.0011(9) 0.0103(9) -0.0032(9)
C113 0.0206(10) 0.0193(10) 0.0225(10) 0.0009(9) 0.0099(9) -0.0010(8)
C114 0.0202(10) 0.0169(10) 0.0231(10) -0.0010(8) 0.0090(8) -0.0013(8)
C115 0.0207(10) 0.0192(11) 0.0275(11) -0.0018(9) 0.0104(9) -0.0041(8)
C116 0.0183(10) 0.0241(11) 0.0252(11) 0.0012(9) 0.0078(9) -0.0013(9)
C117 0.0181(10) 0.0213(11) 0.0250(11) 0.0013(9) 0.0085(8) 0.0009(8)
C118 0.0203(10) 0.0188(10) 0.0237(10) 0.0043(9) 0.0097(8) 0.0021(8)
C119 0.0182(10) 0.0189(10) 0.0211(10) 0.0024(8) 0.0073(8) -0.0006(8)
C120 0.0291(12) 0.0183(11) 0.0290(12) -0.0014(9) 0.0143(10) 0.0014(9)
C121 0.0464(16) 0.0321(14) 0.0512(17) -0.0008(12) 0.0308(14) 0.0047(12)
C122 0.0644(19) 0.0316(14) 0.0445(16) 0.0084(12) 0.0307(15) 0.0100(13)
C123 0.0443(16) 0.0379(16) 0.0443(16) -0.0102(13) 0.0092(13) 0.0038(13)
C124 0.0212(11) 0.0276(12) 0.0411(14) -0.0013(11) 0.0135(10) -0.0040(9)
C125 0.0366(15) 0.061(2) 0.076(2) 0.0275(18) 0.0315(16) -0.0014(14)
C126 0.0265(13) 0.0400(16) 0.087(2) 0.0019(16) 0.0302(15) 0.0012(12)
C127 0.0220(13) 0.070(2) 0.0532(18) -0.0146(16) 0.0114(12) -0.0130(13)
C128 0.0227(11) 0.0199(11) 0.0266(11) 0.0015(9) 0.0078(9) 0.0016(9)
C129 0.0195(10) 0.0178(10) 0.0286(11) 0.0018(9) 0.0085(9) 0.0004(8)
C130 0.0248(11) 0.0194(11) 0.0310(12) 0.0005(9) 0.0114(9) 0.0002(9)
C131 0.0281(12) 0.0249(12) 0.0349(13) 0.0013(10) 0.0151(10) 0.0027(10)
C132 0.0343(13) 0.0205(11) 0.0350(13) -0.0034(10) 0.0168(11) 0.0018(10)
C133 0.0264(11) 0.0180(11) 0.0313(12) -0.0013(9) 0.0100(10) -0.0005(9)
C134 0.0281(11) 0.0162(11) 0.0309(12) -0.0003(9) 0.0094(10) 0.0001(9)
C135 0.0337(12) 0.0176(11) 0.0309(12) -0.0023(9) 0.0087(10) 0.0013(9)
C136 0.0324(12) 0.0140(11) 0.0297(12) 0.0017(9) 0.0019(10) -0.0025(9)
C137 0.0312(12) 0.0201(11) 0.0325(12) 0.0057(10) 0.0044(10) -0.0037(9)
C138 0.0281(11) 0.0172(11) 0.0315(12) 0.0034(9) 0.0072(10) -0.0020(9)
C139 0.0252(11) 0.0170(10) 0.0259(11) 0.0019(9) 0.0046(9) 0.0006(9)
C140 0.0441(15) 0.0253(13) 0.0483(16) -0.0033(11) 0.0299(13) -0.0007(11)
C141 0.074(2) 0.075(2) 0.0462(18) -0.0010(17) 0.0344(18) -0.0206(19)
C142 0.065(2) 0.0449(18) 0.112(3) 0.0204(19) 0.066(2) 0.0202(16)
C143 0.0438(15) 0.0314(14) 0.0647(19) -0.0029(13) 0.0373(15) -0.0035(12)
C144 0.0501(16) 0.0152(11) 0.0362(14) -0.0014(10) 0.0077(12) -0.0026(11)
C145 0.0617(19) 0.0191(12) 0.0471(16) 0.0029(12) 0.0071(14) -0.0126(12)
C146 0.086(2) 0.0294(15) 0.0326(15) -0.0040(12) 0.0078(15) -0.0148(15)
C147 0.063(2) 0.0201(13) 0.067(2) -0.0025(13) 0.0215(17) 0.0057(13)
B2 0.0205(11) 0.0190(12) 0.0249(12) 0.0046(10) 0.0073(10) 0.0020(9)

loop_
_atom_type_symbol
_atom_type_description
_atom_type_scat_dispersion_real
_atom_type_scat_dispersion_imag
_atom_type_scat_source
C C 0.0181 0.0091 'International Tables Vol C Tables 4.2.6.8 and 6.1.1.4'
H H 0.0000 0.0000 'International Tables Vol C Tables 4.2.6.8 and 6.1.1.4'
B B 0.0090 0.0039 'International Tables Vol C Tables 4.2.6.8 and 6.1.1.4'
Cl Cl 0.3639 0.7018 'International Tables Vol C Tables 4.2.6.8 and 6.1.1.4'
N N 0.0311 0.0180 'International Tables Vol C Tables 4.2.6.8 and 6.1.1.4'

loop_
_geom_angle_atom_site_label_1
_geom_angle_atom_site_label_2
_geom_angle_atom_site_label_3
_geom_angle
_geom_angle_site_symmetry_1
_geom_angle_site_symmetry_3
_geom_angle_publ_flag
Cl1 C148 Cl2 109.92(17) . . ?
Cl1 C148 Cl3 111.65(18) . . ?
Cl1 C148 H148 108.1 . . ?
Cl2 C148 Cl3 110.97(17) . . ?
Cl2 C148 H148 108.1 . . ?
Cl3 C148 H148 108.1 . . ?
Cl4 C149 Cl5 111.0(2) . . ?
Cl4 C149 Cl6 112.6(2) . . ?
Cl4 C149 H149 107.2 . . ?
Cl5 C149 Cl6 111.5(2) . . ?
Cl5 C149 H149 107.2 . . ?
Cl6 C149 H149 107.2 . . ?
C33 N1 C35 130.93(17) . . ?
C153 N1 C33 121.86(17) . . ?
C153 N1 C35 107.09(16) . . ?
C31 N2 C65 130.51(18) . . ?
C54 N2 C31 121.28(17) . . ?
C54 N2 C65 107.00(17) . . ?
C1 N3 C12 108.43(19) . . ?
C1 N3 C13 125.3(2) . . ?
C12 N3 C13 126.3(2) . . ?
N3 C1 C2 128.8(2) . . ?
N3 C1 C6 109.2(2) . . ?
C2 C1 C6 121.9(2) . . ?
C1 C2 H2 121.1 . . ?
C3 C2 C1 117.7(3) . . ?
C3 C2 H2 121.1 . . ?
C2 C3 H3 119.5 . . ?
C2 C3 C4 121.1(3) . . ?
C4 C3 H3 119.5 . . ?
C3 C4 H4 119.5 . . ?
C5 C4 C3 121.1(3) . . ?
C5 C4 H4 119.5 . . ?
C4 C5 H5 120.3 . . ?
C4 C5 C6 119.3(3) . . ?
C6 C5 H5 120.3 . . ?
C1 C6 C7 106.8(2) . . ?
C5 C6 C1 118.9(3) . . ?
C5 C6 C7 134.3(3) . . ?
C8 C7 C6 134.3(2) . . ?
C8 C7 C12 119.1(2) . . ?
C12 C7 C6 106.6(2) . . ?
C7 C8 H8 120.5 . . ?
C7 C8 C9 119.0(2) . . ?
C9 C8 H8 120.5 . . ?
C8 C9 H9 119.5 . . ?
C8 C9 C10 120.9(2) . . ?
C10 C9 H9 119.5 . . ?
C9 C10 H10 119.4 . . ?
C11 C10 C9 121.2(3) . . ?
C11 C10 H10 119.4 . . ?
C10 C11 H11 121.3 . . ?
C10 C11 C12 117.4(2) . . ?
C12 C11 H11 121.3 . . ?
N3 C12 C7 108.9(2) . . ?
C11 C12 N3 128.8(2) . . ?
C11 C12 C7 122.3(2) . . ?
C14 C13 N3 119.6(2) . . ?
C14 C13 C18 120.1(2) . . ?
C18 C13 N3 120.3(2) . . ?
C13 C14 H14 120.1 . . ?
C13 C14 C15 119.8(2) . . ?
C15 C14 H14 120.1 . . ?
C14 C15 H15 119.4 . . ?
C14 C15 C16 121.2(2) . . ?
C16 C15 H15 119.4 . . ?
C15 C16 C19 120.22(19) . . ?
C17 C16 C15 118.1(2) . . ?
C17 C16 C19 121.25(19) . . ?
C16 C17 H17 119.5 . . ?
C18 C17 C16 121.0(2) . . ?
C18 C17 H17 119.5 . . ?
C13 C18 H18 120.1 . . ?
C17 C18 C13 119.9(2) . . ?
C17 C18 H18 120.1 . . ?
C20 C19 C16 115.7(2) . . ?
C20 C19 C28 119.4(2) . . ?
C28 C19 C16 124.57(19) . . ?
C19 C20 H20 118.8 . . ?
C19 C20 C21 122.4(2) . . ?
C21 C20 H20 118.8 . . ?
C20 C21 H21 120.3 . . ?
C22 C21 C20 119.5(2) . . ?
C22 C21 H21 120.3 . . ?
C21 C22 H22 119.5 . . ?
C21 C22 C23 121.0(2) . . ?
C23 C22 H22 119.5 . . ?
C22 C23 C24 119.7(2) . . ?
C22 C23 C28 120.3(2) . . ?
C24 C23 C28 120.0(2) . . ?
C23 C24 H24 119.3 . . ?
C25 C24 C23 121.3(2) . . ?
C25 C24 H24 119.3 . . ?
C24 C25 H25 120.3 . . ?
C24 C25 C26 119.4(2) . . ?
C26 C25 H25 120.3 . . ?
C25 C26 H26 119.1 . . ?
C27 C26 C25 121.8(2) . . ?
C27 C26 H26 119.1 . . ?
C26 C27 C28 120.1(2) . . ?
C26 C27 C29 116.2(2) . . ?
C28 C27 C29 123.64(19) . . ?
C23 C28 C19 117.1(2) . . ?
C27 C28 C19 125.87(19) . . ?
C27 C28 C23 117.0(2) . . ?
C30 C29 C27 119.34(19) . . ?
C34 C29 C27 119.22(19) . . ?
C34 C29 C30 121.43(19) . . ?
C29 C30 H30 120.4 . . ?
C31 C30 C29 119.16(19) . . ?
C31 C30 H30 120.4 . . ?
N2 C31 C32 117.52(18) . . ?
C30 C31 N2 120.82(19) . . ?
C30 C31 C32 121.52(19) . . ?
C31 C32 C33 117.04(18) . . ?
C31 C32 B1 121.64(18) . . ?
C33 C32 B1 121.31(19) . . ?
N1 C33 C32 117.27(18) . . ?
C34 C33 N1 121.60(18) . . ?
C34 C33 C32 121.09(19) . . ?
C29 C34 C33 119.64(19) . . ?
C29 C34 H34 120.2 . . ?
C33 C34 H34 120.2 . . ?
C36 C35 N1 132.5(2) . . ?
C36 C35 C40 118.88(19) . . ?
C40 C35 N1 108.54(17) . . ?
C35 C36 H36 120.7 . . ?
C37 C36 C35 118.6(2) . . ?
C37 C36 H36 120.7 . . ?
C36 C37 H37 118.3 . . ?
C36 C37 C38 123.3(2) . . ?
C38 C37 H37 118.3 . . ?
C37 C38 C46 121.20(19) . . ?
C39 C38 C37 117.3(2) . . ?
C39 C38 C46 121.5(2) . . ?
C38 C39 H39 119.9 . . ?
C38 C39 C40 120.3(2) . . ?
C40 C39 H39 119.9 . . ?
C35 C40 C41 107.69(18) . . ?
C39 C40 C35 121.64(19) . . ?
C39 C40 C41 130.6(2) . . ?
C42 C41 C40 134.3(2) . . ?
C42 C41 C153 119.51(19) . . ?
C153 C41 C40 106.16(18) . . ?
C41 C42 H42 119.9 . . ?
C41 C42 C43 120.2(2) . . ?
C43 C42 H42 119.9 . . ?
C42 C43 C50 118.69(19) . . ?
C44 C43 C42 118.24(19) . . ?
C44 C43 C50 122.92(19) . . ?
C43 C44 H44 118.1 . . ?
C43 C44 C45 123.79(19) . . ?
C45 C44 H44 118.1 . . ?
C44 C45 B1 130.19(19) . . ?
C153 C45 C44 115.12(19) . . ?
C153 C45 B1 114.48(19) . . ?
C38 C46 C151 110.5(2) . . ?
C38 C46 C152 112.2(2) . . ?
C47 C46 C38 106.4(4) . . ?
C47 C46 C48 112.6(6) . . ?
C47 C46 C49 110.3(6) . . ?
C48 C46 C38 108.9(4) . . ?
C48 C46 C49 106.9(6) . . ?
C49 C46 C38 111.8(3) . . ?
C150 C46 C38 110.2(3) . . ?
C150 C46 C151 109.9(3) . . ?
C150 C46 C152 108.9(3) . . ?
C151 C46 C152 105.1(3) . . ?
C46 C47 H47A 109.5 . . ?
C46 C47 H47B 109.5 . . ?
C46 C47 H47C 109.5 . . ?
H47A C47 H47B 109.5 . . ?
H47A C47 H47C 109.5 . . ?
H47B C47 H47C 109.5 . . ?
C46 C48 H48A 109.5 . . ?
C46 C48 H48B 109.5 . . ?
C46 C48 H48C 109.5 . . ?
H48A C48 H48B 109.5 . . ?
H48A C48 H48C 109.5 . . ?
H48B C48 H48C 109.5 . . ?
C46 C49 H49A 109.5 . . ?
C46 C49 H49B 109.5 . . ?
C46 C49 H49C 109.5 . . ?
H49A C49 H49B 109.5 . . ?
H49A C49 H49C 109.5 . . ?
H49B C49 H49C 109.5 . . ?
C51 C50 C43 112.20(19) . . ?
C51 C50 C52 108.1(2) . . ?
C51 C50 C53 108.6(2) . . ?
C52 C50 C43 108.0(2) . . ?
C53 C50 C43 110.1(2) . . ?
C53 C50 C52 109.7(2) . . ?
C50 C51 H51A 109.5 . . ?
C50 C51 H51B 109.5 . . ?
C50 C51 H51C 109.5 . . ?
H51A C51 H51B 109.5 . . ?
H51A C51 H51C 109.5 . . ?
H51B C51 H51C 109.5 . . ?
C50 C52 H52A 109.5 . . ?
C50 C52 H52B 109.5 . . ?
C50 C52 H52C 109.5 . . ?
H52A C52 H52B 109.5 . . ?
H52A C52 H52C 109.5 . . ?
H52B C52 H52C 109.5 . . ?
C50 C53 H53A 109.5 . . ?
C50 C53 H53B 109.5 . . ?
C50 C53 H53C 109.5 . . ?
H53A C53 H53B 109.5 . . ?
H53A C53 H53C 109.5 . . ?
H53B C53 H53C 109.5 . . ?
N2 C54 C55 125.88(19) . . ?
N2 C54 C59 110.80(19) . . ?
C55 C54 C59 123.3(2) . . ?
C54 C55 C56 115.23(19) . . ?
C54 C55 B1 115.31(19) . . ?
C56 C55 B1 129.5(2) . . ?
C55 C56 H56 118.3 . . ?
C57 C56 C55 123.4(2) . . ?
C57 C56 H56 118.3 . . ?
C56 C57 C58 118.5(2) . . ?
C56 C57 C66 122.2(2) . . ?
C58 C57 C66 119.3(2) . . ?
C57 C58 H58 119.8 . . ?
C59 C58 C57 120.4(2) . . ?
C59 C58 H58 119.8 . . ?
C54 C59 C60 106.07(19) . . ?
C58 C59 C54 119.1(2) . . ?
C58 C59 C60 134.8(2) . . ?
C61 C60 C59 131.6(2) . . ?
C61 C60 C65 121.1(2) . . ?
C65 C60 C59 107.34(19) . . ?
C60 C61 H61 119.7 . . ?
C60 C61 C62 120.5(2) . . ?
C62 C61 H61 119.7 . . ?
C61 C62 C63 117.3(2) . . ?
C61 C62 C70 119.7(2) . . ?
C63 C62 C70 123.0(2) . . ?
C62 C63 H63 118.3 . . ?
C64 C63 C62 123.4(2) . . ?
C64 C63 H63 118.3 . . ?
C63 C64 H64 120.9 . . ?
C65 C64 C63 118.2(2) . . ?
C65 C64 H64 120.9 . . ?
C60 C65 N2 108.68(19) . . ?
C64 C65 N2 131.9(2) . . ?
C64 C65 C60 119.3(2) . . ?
C67 C66 C57 108.5(2) . . ?
C67 C66 C68 110.3(2) . . ?
C67 C66 C69 108.3(2) . . ?
C68 C66 C57 109.5(2) . . ?
C69 C66 C57 111.93(19) . . ?
C69 C66 C68 108.2(2) . . ?
C66 C67 H67A 109.5 . . ?
C66 C67 H67B 109.5 . . ?
C66 C67 H67C 109.5 . . ?
H67A C67 H67B 109.5 . . ?
H67A C67 H67C 109.5 . . ?
H67B C67 H67C 109.5 . . ?
C66 C68 H68A 109.5 . . ?
C66 C68 H68B 109.5 . . ?
C66 C68 H68C 109.5 . . ?
H68A C68 H68B 109.5 . . ?
H68A C68 H68C 109.5 . . ?
H68B C68 H68C 109.5 . . ?
C66 C69 H69A 109.5 . . ?
C66 C69 H69B 109.5 . . ?
C66 C69 H69C 109.5 . . ?
H69A C69 H69B 109.5 . . ?
H69A C69 H69C 109.5 . . ?
H69B C69 H69C 109.5 . . ?
C62 C70 C71 109.9(2) . . ?
C72 C70 C62 111.9(2) . . ?
C72 C70 C71 108.7(2) . . ?
C73 C70 C62 108.7(2) . . ?
C73 C70 C71 109.8(3) . . ?
C73 C70 C72 107.8(2) . . ?
C70 C71 H71A 109.5 . . ?
C70 C71 H71B 109.5 . . ?
C70 C71 H71C 109.5 . . ?
H71A C71 H71B 109.5 . . ?
H71A C71 H71C 109.5 . . ?
H71B C71 H71C 109.5 . . ?
C70 C72 H72A 109.5 . . ?
C70 C72 H72B 109.5 . . ?
C70 C72 H72C 109.5 . . ?
H72A C72 H72B 109.5 . . ?
H72A C72 H72C 109.5 . . ?
H72B C72 H72C 109.5 . . ?
C70 C73 H73A 109.5 . . ?
C70 C73 H73B 109.5 . . ?
C70 C73 H73C 109.5 . . ?
H73A C73 H73B 109.5 . . ?
H73A C73 H73C 109.5 . . ?
H73B C73 H73C 109.5 . . ?
C46 C150 H15D 109.5 . . ?
C46 C150 H15E 109.5 . . ?
C46 C150 H15F 109.5 . . ?
H15D C150 H15E 109.5 . . ?
H15D C150 H15F 109.5 . . ?
H15E C150 H15F 109.5 . . ?
C46 C151 H15A 109.5 . . ?
C46 C151 H15B 109.5 . . ?
C46 C151 H15C 109.5 . . ?
H15A C151 H15B 109.5 . . ?
H15A C151 H15C 109.5 . . ?
H15B C151 H15C 109.5 . . ?
C46 C152 H15G 109.5 . . ?
C46 C152 H15H 109.5 . . ?
C46 C152 H15I 109.5 . . ?
H15G C152 H15H 109.5 . . ?
H15G C152 H15I 109.5 . . ?
H15H C152 H15I 109.5 . . ?
N1 C153 C41 110.49(17) . . ?
N1 C153 C45 126.36(19) . . ?
C45 C153 C41 123.00(19) . . ?
C45 B1 C32 116.20(18) . . ?
C45 B1 C55 128.78(19) . . ?
C55 B1 C32 114.92(19) . . ?
C106 N4 C108 130.71(17) . . ?
C119 N4 C106 121.99(17) . . ?
C119 N4 C108 107.23(16) . . ?
C104 N5 C139 130.72(19) . . ?
C128 N5 C104 120.97(18) . . ?
C128 N5 C139 107.12(18) . . ?
C74 N6 C86 125.8(2) . . ?
C85 N6 C74 108.68(19) . . ?
C85 N6 C86 125.5(2) . . ?
N6 C74 C79 108.8(2) . . ?
C75 C74 N6 129.2(2) . . ?
C75 C74 C79 122.0(2) . . ?
C74 C75 H75 121.1 . . ?
C76 C75 C74 117.9(2) . . ?
C76 C75 H75 121.1 . . ?
C75 C76 H76 119.4 . . ?
C75 C76 C77 121.2(3) . . ?
C77 C76 H76 119.4 . . ?
C76 C77 H77 119.7 . . ?
C78 C77 C76 120.6(2) . . ?
C78 C77 H77 119.7 . . ?
C77 C78 H78 120.3 . . ?
C77 C78 C79 119.4(2) . . ?
C79 C78 H78 120.3 . . ?
C74 C79 C80 106.8(2) . . ?
C78 C79 C74 119.0(2) . . ?
C78 C79 C80 134.3(2) . . ?
C81 C80 C79 133.9(3) . . ?
C81 C80 C85 119.0(3) . . ?
C85 C80 C79 107.0(2) . . ?
C80 C81 H81 120.4 . . ?
C82 C81 C80 119.2(3) . . ?
C82 C81 H81 120.4 . . ?
C81 C82 H82 119.6 . . ?
C81 C82 C83 120.8(3) . . ?
C83 C82 H82 119.6 . . ?
C82 C83 H83 119.1 . . ?
C84 C83 C82 121.8(3) . . ?
C84 C83 H83 119.1 . . ?
C83 C84 H84 121.4 . . ?
C83 C84 C85 117.2(3) . . ?
C85 C84 H84 121.4 . . ?
N6 C85 C80 108.7(2) . . ?
N6 C85 C84 129.4(2) . . ?
C84 C85 C80 121.8(2) . . ?
C87 C86 N6 119.4(2) . . ?
C87 C86 C91 120.0(2) . . ?
C91 C86 N6 120.6(2) . . ?
C86 C87 H87 120.2 . . ?
C88 C87 C86 119.6(2) . . ?
C88 C87 H87 120.2 . . ?
C87 C88 H88 119.3 . . ?
C87 C88 C89 121.3(2) . . ?
C89 C88 H88 119.3 . . ?
C88 C89 C90 118.0(2) . . ?
C88 C89 C92 120.2(2) . . ?
C90 C89 C92 121.54(19) . . ?
C89 C90 H90 119.5 . . ?
C91 C90 C89 121.0(2) . . ?
C91 C90 H90 119.5 . . ?
C86 C91 H91 120.0 . . ?
C90 C91 C86 120.0(2) . . ?
C90 C91 H91 120.0 . . ?
C93 C92 C89 115.9(2) . . ?
C93 C92 C101 119.6(2) . . ?
C101 C92 C89 124.10(19) . . ?
C92 C93 H93 118.9 . . ?
C92 C93 C94 122.2(2) . . ?
C94 C93 H93 118.9 . . ?
C93 C94 H94 120.2 . . ?
C95 C94 C93 119.6(2) . . ?
C95 C94 H94 120.2 . . ?
C94 C95 H95 119.5 . . ?
C94 C95 C96 121.0(2) . . ?
C96 C95 H95 119.5 . . ?
C95 C96 C101 120.2(2) . . ?
C97 C96 C95 119.7(2) . . ?
C97 C96 C101 120.0(2) . . ?
C96 C97 H97 119.3 . . ?
C98 C97 C96 121.4(2) . . ?
C98 C97 H97 119.3 . . ?
C97 C98 H98 120.3 . . ?
C97 C98 C99 119.4(2) . . ?
C99 C98 H98 120.3 . . ?
C98 C99 H99 119.1 . . ?
C100 C99 C98 121.7(2) . . ?
C100 C99 H99 119.1 . . ?
C99 C100 C101 120.1(2) . . ?
C99 C100 C102 115.9(2) . . ?
C101 C100 C102 123.86(19) . . ?
C92 C101 C96 117.1(2) . . ?
C92 C101 C100 126.0(2) . . ?
C100 C101 C96 116.9(2) . . ?
C103 C102 C100 119.62(19) . . ?
C107 C102 C100 119.44(19) . . ?
C107 C102 C103 120.9(2) . . ?
C102 C103 H103 120.4 . . ?
C104 C103 C102 119.2(2) . . ?
C104 C103 H103 120.4 . . ?
N5 C104 C105 117.58(19) . . ?
C103 C104 N5 120.72(19) . . ?
C103 C104 C105 121.55(19) . . ?
C104 C105 C106 117.25(19) . . ?
C104 C105 B2 121.48(19) . . ?
C106 C105 B2 121.23(19) . . ?
N4 C106 C105 117.39(18) . . ?
C107 C106 N4 121.73(19) . . ?
C107 C106 C105 120.87(19) . . ?
C102 C107 C106 120.1(2) . . ?
C102 C107 H107 120.0 . . ?
C106 C107 H107 120.0 . . ?
C109 C108 N4 132.5(2) . . ?
C109 C108 C113 119.21(19) . . ?
C113 C108 N4 108.18(17) . . ?
C108 C109 H109 120.7 . . ?
C108 C109 C110 118.5(2) . . ?
C110 C109 H109 120.7 . . ?
C109 C110 H110 118.3 . . ?
C109 C110 C111 123.3(2) . . ?
C111 C110 H110 118.3 . . ?
C110 C111 C120 122.21(19) . . ?
C112 C111 C110 117.6(2) . . ?
C112 C111 C120 120.15(19) . . ?
C111 C112 H112 119.8 . . ?
C111 C112 C113 120.4(2) . . ?
C113 C112 H112 119.8 . . ?
C108 C113 C114 107.60(18) . . ?
C112 C113 C108 120.98(19) . . ?
C112 C113 C114 131.4(2) . . ?
C115 C114 C113 134.0(2) . . ?
C115 C114 C119 119.72(19) . . ?
C119 C114 C113 106.19(18) . . ?
C114 C115 H115 120.0 . . ?
C114 C115 C116 120.0(2) . . ?
C116 C115 H115 120.0 . . ?
C115 C116 C124 119.41(19) . . ?
C117 C116 C115 118.39(19) . . ?
C117 C116 C124 122.00(19) . . ?
C116 C117 H117 118.2 . . ?
C116 C117 C118 123.70(19) . . ?
C118 C117 H117 118.2 . . ?
C117 C118 B2 129.96(19) . . ?
C119 C118 C117 115.19(19) . . ?
C119 C118 B2 114.56(19) . . ?
N4 C119 C114 110.76(18) . . ?
N4 C119 C118 126.23(19) . . ?
C114 C119 C118 122.85(19) . . ?
C121 C120 C111 111.71(19) . . ?
C121 C120 C122 108.9(2) . . ?
C122 C120 C111 107.88(18) . . ?
C123 C120 C111 110.3(2) . . ?
C123 C120 C121 108.5(2) . . ?
C123 C120 C122 109.6(2) . . ?
C120 C121 H12A 109.5 . . ?
C120 C121 H12B 109.5 . . ?
C120 C121 H12C 109.5 . . ?
H12A C121 H12B 109.5 . . ?
H12A C121 H12C 109.5 . . ?
H12B C121 H12C 109.5 . . ?
C120 C122 H12G 109.5 . . ?
C120 C122 H12H 109.5 . . ?
C120 C122 H12I 109.5 . . ?
H12G C122 H12H 109.5 . . ?
H12G C122 H12I 109.5 . . ?
H12H C122 H12I 109.5 . . ?
C120 C123 H12P 109.5 . . ?
C120 C123 H12Q 109.5 . . ?
C120 C123 H12R 109.5 . . ?
H12P C123 H12Q 109.5 . . ?
H12P C123 H12R 109.5 . . ?
H12Q C123 H12R 109.5 . . ?
C125 C124 C116 107.9(2) . . ?
C126 C124 C116 112.4(2) . . ?
C126 C124 C125 108.0(2) . . ?
C126 C124 C127 108.9(2) . . ?
C127 C124 C116 110.3(2) . . ?
C127 C124 C125 109.3(3) . . ?
C124 C125 H12M 109.5 . . ?
C124 C125 H12N 109.5 . . ?
C124 C125 H12O 109.5 . . ?
H12M C125 H12N 109.5 . . ?
H12M C125 H12O 109.5 . . ?
H12N C125 H12O 109.5 . . ?
C124 C126 H12D 109.5 . . ?
C124 C126 H12E 109.5 . . ?
C124 C126 H12F 109.5 . . ?
H12D C126 H12E 109.5 . . ?
H12D C126 H12F 109.5 . . ?
H12E C126 H12F 109.5 . . ?
C124 C127 H12J 109.5 . . ?
C124 C127 H12K 109.5 . . ?
C124 C127 H12L 109.5 . . ?
H12J C127 H12K 109.5 . . ?
H12J C127 H12L 109.5 . . ?
H12K C127 H12L 109.5 . . ?
N5 C128 C133 110.43(19) . . ?
C129 C128 N5 126.0(2) . . ?
C129 C128 C133 123.6(2) . . ?
C128 C129 C130 115.0(2) . . ?
C128 C129 B2 115.24(19) . . ?
C130 C129 B2 129.7(2) . . ?
C129 C130 H130 118.3 . . ?
C131 C130 C129 123.5(2) . . ?
C131 C130 H130 118.3 . . ?
C130 C131 C132 118.5(2) . . ?
C130 C131 C140 122.4(2) . . ?
C132 C131 C140 119.1(2) . . ?
C131 C132 H132 119.8 . . ?
C133 C132 C131 120.3(2) . . ?
C133 C132 H132 119.8 . . ?
C128 C133 C134 106.2(2) . . ?
C132 C133 C128 119.0(2) . . ?
C132 C133 C134 134.8(2) . . ?
C135 C134 C133 131.8(2) . . ?
C135 C134 C139 120.5(2) . . ?
C139 C134 C133 107.63(19) . . ?
C134 C135 H135 119.6 . . ?
C136 C135 C134 120.8(2) . . ?
C136 C135 H135 119.6 . . ?
C135 C136 C137 117.2(2) . . ?
C135 C136 C144 119.6(2) . . ?
C137 C136 C144 123.2(2) . . ?
C136 C137 H137 118.2 . . ?
C138 C137 C136 123.7(2) . . ?
C138 C137 H137 118.2 . . ?
C137 C138 H138 121.0 . . ?
C139 C138 C137 118.0(2) . . ?
C139 C138 H138 121.0 . . ?
C134 C139 N5 108.44(19) . . ?
C138 C139 N5 131.7(2) . . ?
C138 C139 C134 119.7(2) . . ?
C131 C140 C142 108.8(2) . . ?
C141 C140 C131 108.5(2) . . ?
C141 C140 C142 110.9(3) . . ?
C141 C140 C143 108.2(3) . . ?
C143 C140 C131 112.4(2) . . ?
C143 C140 C142 108.1(3) . . ?
C140 C141 H14P 109.5 . . ?
C140 C141 H14Q 109.5 . . ?
C140 C141 H14R 109.5 . . ?
H14P C141 H14Q 109.5 . . ?
H14P C141 H14R 109.5 . . ?
H14Q C141 H14R 109.5 . . ?
C140 C142 H14M 109.5 . . ?
C140 C142 H14N 109.5 . . ?
C140 C142 H14O 109.5 . . ?
H14M C142 H14N 109.5 . . ?
H14M C142 H14O 109.5 . . ?
H14N C142 H14O 109.5 . . ?
C140 C143 H14D 109.5 . . ?
C140 C143 H14E 109.5 . . ?
C140 C143 H14F 109.5 . . ?
H14D C143 H14E 109.5 . . ?
H14D C143 H14F 109.5 . . ?
H14E C143 H14F 109.5 . . ?
C136 C144 C146 108.8(2) . . ?
C136 C144 C147 110.0(2) . . ?
C145 C144 C136 112.4(2) . . ?
C145 C144 C146 107.5(2) . . ?
C145 C144 C147 108.2(2) . . ?
C146 C144 C147 109.9(3) . . ?
C144 C145 H14B 109.5 . . ?
C144 C145 H14A 109.5 . . ?
C144 C145 H14C 109.5 . . ?
H14B C145 H14A 109.5 . . ?
H14B C145 H14C 109.5 . . ?
H14A C145 H14C 109.5 . . ?
C144 C146 H14G 109.5 . . ?
C144 C146 H14H 109.5 . . ?
C144 C146 H14I 109.5 . . ?
H14G C146 H14H 109.5 . . ?
H14G C146 H14I 109.5 . . ?
H14H C146 H14I 109.5 . . ?
C144 C147 H14J 109.5 . . ?
C144 C147 H14K 109.5 . . ?
C144 C147 H14L 109.5 . . ?
H14J C147 H14K 109.5 . . ?
H14J C147 H14L 109.5 . . ?
H14K C147 H14L 109.5 . . ?
C118 B2 C105 115.79(19) . . ?
C118 B2 C129 129.2(2) . . ?
C129 B2 C105 115.00(19) . . ?

loop_
_geom_bond_atom_site_label_1
_geom_bond_atom_site_label_2
_geom_bond_distance
_geom_bond_site_symmetry_2
_geom_bond_publ_flag
Cl1 C148 1.747(3) . ?
Cl2 C148 1.750(3) . ?
Cl3 C148 1.755(3) . ?
C148 H148 1.0000 . ?
Cl4 C149 1.721(4) . ?
Cl5 C149 1.729(4) . ?
Cl6 C149 1.752(4) . ?
C149 H149 1.0000 . ?
N1 C33 1.409(3) . ?
N1 C35 1.422(3) . ?
N1 C153 1.393(3) . ?
N2 C31 1.406(3) . ?
N2 C54 1.390(3) . ?
N2 C65 1.425(3) . ?
N3 C1 1.388(3) . ?
N3 C12 1.391(3) . ?
N3 C13 1.425(3) . ?
C1 C2 1.392(4) . ?
C1 C6 1.404(3) . ?
C2 H2 0.9500 . ?
C2 C3 1.379(4) . ?
C3 H3 0.9500 . ?
C3 C4 1.395(4) . ?
C4 H4 0.9500 . ?
C4 C5 1.371(5) . ?
C5 H5 0.9500 . ?
C5 C6 1.398(4) . ?
C6 C7 1.445(4) . ?
C7 C8 1.386(4) . ?
C7 C12 1.412(3) . ?
C8 H8 0.9500 . ?
C8 C9 1.386(4) . ?
C9 H9 0.9500 . ?
C9 C10 1.402(4) . ?
C10 H10 0.9500 . ?
C10 C11 1.379(3) . ?
C11 H11 0.9500 . ?
C11 C12 1.389(3) . ?
C13 C14 1.382(3) . ?
C13 C18 1.393(3) . ?
C14 H14 0.9500 . ?
C14 C15 1.384(3) . ?
C15 H15 0.9500 . ?
C15 C16 1.401(3) . ?
C16 C17 1.396(3) . ?
C16 C19 1.487(3) . ?
C17 H17 0.9500 . ?
C17 C18 1.384(3) . ?
C18 H18 0.9500 . ?
C19 C20 1.380(3) . ?
C19 C28 1.440(3) . ?
C20 H20 0.9500 . ?
C20 C21 1.401(3) . ?
C21 H21 0.9500 . ?
C21 C22 1.359(4) . ?
C22 H22 0.9500 . ?
C22 C23 1.413(3) . ?
C23 C24 1.417(3) . ?
C23 C28 1.438(3) . ?
C24 H24 0.9500 . ?
C24 C25 1.355(4) . ?
C25 H25 0.9500 . ?
C25 C26 1.409(3) . ?
C26 H26 0.9500 . ?
C26 C27 1.377(3) . ?
C27 C28 1.436(3) . ?
C27 C29 1.498(3) . ?
C29 C30 1.392(3) . ?
C29 C34 1.388(3) . ?
C30 H30 0.9500 . ?
C30 C31 1.392(3) . ?
C31 C32 1.422(3) . ?
C32 C33 1.430(3) . ?
C32 B1 1.535(3) . ?
C33 C34 1.388(3) . ?
C34 H34 0.9500 . ?
C35 C36 1.394(3) . ?
C35 C40 1.402(3) . ?
C36 H36 0.9500 . ?
C36 C37 1.392(3) . ?
C37 H37 0.9500 . ?
C37 C38 1.405(3) . ?
C38 C39 1.390(3) . ?
C38 C46 1.535(3) . ?
C39 H39 0.9500 . ?
C39 C40 1.396(3) . ?
C40 C41 1.449(3) . ?
C41 C42 1.382(3) . ?
C41 C153 1.400(3) . ?
C42 H42 0.9500 . ?
C42 C43 1.408(3) . ?
C43 C44 1.394(3) . ?
C43 C50 1.538(3) . ?
C44 H44 0.9500 . ?
C44 C45 1.408(3) . ?
C45 C153 1.399(3) . ?
C45 B1 1.530(3) . ?
C46 C47 1.489(9) . ?
C46 C48 1.524(10) . ?
C46 C49 1.535(8) . ?
C46 C150 1.492(5) . ?
C46 C151 1.536(5) . ?
C46 C152 1.550(5) . ?
C47 H47A 0.9800 . ?
C47 H47B 0.9800 . ?
C47 H47C 0.9800 . ?
C48 H48A 0.9800 . ?
C48 H48B 0.9800 . ?
C48 H48C 0.9800 . ?
C49 H49A 0.9800 . ?
C49 H49B 0.9800 . ?
C49 H49C 0.9800 . ?
C50 C51 1.528(3) . ?
C50 C52 1.535(4) . ?
C50 C53 1.528(4) . ?
C51 H51A 0.9800 . ?
C51 H51B 0.9800 . ?
C51 H51C 0.9800 . ?
C52 H52A 0.9800 . ?
C52 H52B 0.9800 . ?
C52 H52C 0.9800 . ?
C53 H53A 0.9800 . ?
C53 H53B 0.9800 . ?
C53 H53C 0.9800 . ?
C54 C55 1.395(3) . ?
C54 C59 1.406(3) . ?
C55 C56 1.411(3) . ?
C55 B1 1.535(3) . ?
C56 H56 0.9500 . ?
C56 C57 1.394(3) . ?
C57 C58 1.408(3) . ?
C57 C66 1.537(3) . ?
C58 H58 0.9500 . ?
C58 C59 1.380(3) . ?
C59 C60 1.453(3) . ?
C60 C61 1.387(3) . ?
C60 C65 1.411(3) . ?
C61 H61 0.9500 . ?
C61 C62 1.393(3) . ?
C62 C63 1.399(4) . ?
C62 C70 1.533(3) . ?
C63 H63 0.9500 . ?
C63 C64 1.395(3) . ?
C64 H64 0.9500 . ?
C64 C65 1.390(3) . ?
C66 C67 1.529(4) . ?
C66 C68 1.535(3) . ?
C66 C69 1.532(4) . ?
C67 H67A 0.9800 . ?
C67 H67B 0.9800 . ?
C67 H67C 0.9800 . ?
C68 H68A 0.9800 . ?
C68 H68B 0.9800 . ?
C68 H68C 0.9800 . ?
C69 H69A 0.9800 . ?
C69 H69B 0.9800 . ?
C69 H69C 0.9800 . ?
C70 C71 1.541(4) . ?
C70 C72 1.532(4) . ?
C70 C73 1.531(4) . ?
C71 H71A 0.9800 . ?
C71 H71B 0.9800 . ?
C71 H71C 0.9800 . ?
C72 H72A 0.9800 . ?
C72 H72B 0.9800 . ?
C72 H72C 0.9800 . ?
C73 H73A 0.9800 . ?
C73 H73B 0.9800 . ?
C73 H73C 0.9800 . ?
C150 H15D 0.9800 . ?
C150 H15E 0.9800 . ?
C150 H15F 0.9800 . ?
C151 H15A 0.9800 . ?
C151 H15B 0.9800 . ?
C151 H15C 0.9800 . ?
C152 H15G 0.9800 . ?
C152 H15H 0.9800 . ?
C152 H15I 0.9800 . ?
N4 C106 1.408(3) . ?
N4 C108 1.426(3) . ?
N4 C119 1.389(3) . ?
N5 C104 1.408(3) . ?
N5 C128 1.396(3) . ?
N5 C139 1.421(3) . ?
N6 C74 1.391(3) . ?
N6 C85 1.387(3) . ?
N6 C86 1.427(3) . ?
C74 C75 1.387(3) . ?
C74 C79 1.410(3) . ?
C75 H75 0.9500 . ?
C75 C76 1.379(3) . ?
C76 H76 0.9500 . ?
C76 C77 1.402(4) . ?
C77 H77 0.9500 . ?
C77 C78 1.382(4) . ?
C78 H78 0.9500 . ?
C78 C79 1.390(4) . ?
C79 C80 1.438(4) . ?
C80 C81 1.398(4) . ?
C80 C85 1.412(4) . ?
C81 H81 0.9500 . ?
C81 C82 1.375(5) . ?
C82 H82 0.9500 . ?
C82 C83 1.392(5) . ?
C83 H83 0.9500 . ?
C83 C84 1.382(4) . ?
C84 H84 0.9500 . ?
C84 C85 1.394(4) . ?
C86 C87 1.388(3) . ?
C86 C91 1.394(3) . ?
C87 H87 0.9500 . ?
C87 C88 1.386(3) . ?
C88 H88 0.9500 . ?
C88 C89 1.399(3) . ?
C89 C90 1.400(3) . ?
C89 C92 1.483(3) . ?
C90 H90 0.9500 . ?
C90 C91 1.380(3) . ?
C91 H91 0.9500 . ?
C92 C93 1.382(3) . ?
C92 C101 1.438(3) . ?
C93 H93 0.9500 . ?
C93 C94 1.405(4) . ?
C94 H94 0.9500 . ?
C94 C95 1.355(4) . ?
C95 H95 0.9500 . ?
C95 C96 1.419(4) . ?
C96 C97 1.414(4) . ?
C96 C101 1.439(3) . ?
C97 H97 0.9500 . ?
C97 C98 1.356(4) . ?
C98 H98 0.9500 . ?
C98 C99 1.408(4) . ?
C99 H99 0.9500 . ?
C99 C100 1.377(3) . ?
C100 C101 1.439(3) . ?
C100 C102 1.492(3) . ?
C102 C103 1.402(3) . ?
C102 C107 1.385(3) . ?
C103 H103 0.9500 . ?
C103 C104 1.386(3) . ?
C104 C105 1.422(3) . ?
C105 C106 1.427(3) . ?
C105 B2 1.541(3) . ?
C106 C107 1.387(3) . ?
C107 H107 0.9500 . ?
C108 C109 1.389(3) . ?
C108 C113 1.411(3) . ?
C109 H109 0.9500 . ?
C109 C110 1.392(3) . ?
C110 H110 0.9500 . ?
C110 C111 1.398(3) . ?
C111 C112 1.391(3) . ?
C111 C120 1.544(3) . ?
C112 H112 0.9500 . ?
C112 C113 1.394(3) . ?
C113 C114 1.450(3) . ?
C114 C115 1.385(3) . ?
C114 C119 1.399(3) . ?
C115 H115 0.9500 . ?
C115 C116 1.408(3) . ?
C116 C117 1.395(3) . ?
C116 C124 1.543(3) . ?
C117 H117 0.9500 . ?
C117 C118 1.409(3) . ?
C118 C119 1.402(3) . ?
C118 B2 1.530(3) . ?
C120 C121 1.519(3) . ?
C120 C122 1.536(4) . ?
C120 C123 1.511(4) . ?
C121 H12A 0.9800 . ?
C121 H12B 0.9800 . ?
C121 H12C 0.9800 . ?
C122 H12G 0.9800 . ?
C122 H12H 0.9800 . ?
C122 H12I 0.9800 . ?
C123 H12P 0.9800 . ?
C123 H12Q 0.9800 . ?
C123 H12R 0.9800 . ?
C124 C125 1.530(4) . ?
C124 C126 1.524(3) . ?
C124 C127 1.525(4) . ?
C125 H12M 0.9800 . ?
C125 H12N 0.9800 . ?
C125 H12O 0.9800 . ?
C126 H12D 0.9800 . ?
C126 H12E 0.9800 . ?
C126 H12F 0.9800 . ?
C127 H12J 0.9800 . ?
C127 H12K 0.9800 . ?
C127 H12L 0.9800 . ?
C128 C129 1.393(3) . ?
C128 C133 1.404(3) . ?
C129 C130 1.411(3) . ?
C129 B2 1.534(3) . ?
C130 H130 0.9500 . ?
C130 C131 1.393(3) . ?
C131 C132 1.406(3) . ?
C131 C140 1.532(3) . ?
C132 H132 0.9500 . ?
C132 C133 1.381(3) . ?
C133 C134 1.447(3) . ?
C134 C135 1.393(3) . ?
C134 C139 1.411(3) . ?
C135 H135 0.9500 . ?
C135 C136 1.392(3) . ?
C136 C137 1.399(4) . ?
C136 C144 1.533(3) . ?
C137 H137 0.9500 . ?
C137 C138 1.393(3) . ?
C138 H138 0.9500 . ?
C138 C139 1.390(3) . ?
C140 C141 1.530(5) . ?
C140 C142 1.540(4) . ?
C140 C143 1.532(4) . ?
C141 H14P 0.9800 . ?
C141 H14Q 0.9800 . ?
C141 H14R 0.9800 . ?
C142 H14M 0.9800 . ?
C142 H14N 0.9800 . ?
C142 H14O 0.9800 . ?
C143 H14D 0.9800 . ?
C143 H14E 0.9800 . ?
C143 H14F 0.9800 . ?
C144 C145 1.525(4) . ?
C144 C146 1.536(4) . ?
C144 C147 1.538(4) . ?
C145 H14B 0.9800 . ?
C145 H14A 0.9800 . ?
C145 H14C 0.9800 . ?
C146 H14G 0.9800 . ?
C146 H14H 0.9800 . ?
C146 H14I 0.9800 . ?
C147 H14J 0.9800 . ?
C147 H14K 0.9800 . ?
C147 H14L 0.9800 . ?
